data_7025668
loop_
_publ_author_name
'Boyd, Thomas'
'Mitchell, Scott G.'
'Miras, Haralampos N.'
'Long, De-Liang'
'Cronin, Leroy'

_publ_section_title
;
 Understanding and mapping the assembly of a family of trimeric
 polyoxometalates: transition metal mediated Wells-Dawson (M18)-trimers.
;
_journal_issue 28
_journal_name_full 'Dalton transactions (Cambridge, England : 2003)'
_journal_page_first 6460
_journal_page_last 6465
_journal_paper_doi 10.1039/c002633f
_journal_volume 39
_journal_year 2010
_chemical_formula_moiety '22(Na+), 2(K+), (H6 Fe6 P6 W48 O180 24-), 67(H2 O)'
_chemical_formula_sum 'Fe6 H140 K2 Na22 O247 P6 W48'
_chemical_formula_weight 14022.82
_chemical_name_systematic
;
?
;
_space_group_IT_number 2
_symmetry_cell_setting triclinic
_symmetry_space_group_name_Hall '-P 1'
_symmetry_space_group_name_H-M 'P -1'
_atom_sites_solution_hydrogens none
_atom_sites_solution_primary direct
_atom_sites_solution_secondary difmap
_audit_creation_method SHELXL-97
_cell_angle_alpha 89.8110(10)
_cell_angle_beta 82.173(2)
_cell_angle_gamma 75.046(2)
_cell_formula_units_Z 2
_cell_length_a 17.5835(5)
_cell_length_b 20.6617(3)
_cell_length_c 36.5786(7)
_cell_measurement_reflns_used 18148
_cell_measurement_temperature 293(2)
_cell_measurement_theta_max 25.4999
_cell_measurement_theta_min 3.0204
_cell_volume 12712.5(5)
_computing_cell_refinement
;
CrysAlis RED, Oxford Diffraction Ltd.,
Version 1.171.32.15 (release 10-01-2008 CrysAlis171 .NET)
(compiled Jan 10 2008,16:37:18)
;
_computing_data_collection
;
CrysAlis CCD, Oxford Diffraction Ltd.,
Version 1.171.32.15 (release 10-01-2008 CrysAlis171 .NET)
(compiled Jan 10 2008,16:37:18)
;
_computing_data_reduction
;
CrysAlis RED, Oxford Diffraction Ltd.,
Version 1.171.32.15 (release 10-01-2008 CrysAlis171 .NET)
(compiled Jan 10 2008,16:37:18)
;
_computing_molecular_graphics Diamond3.1
_computing_publication_material Wingx
_computing_structure_refinement 'SHELXL-97 (Sheldrick, 1997)'
_computing_structure_solution 'SHELXS-97 (Sheldrick, 1997)'
_diffrn_ambient_temperature 150(2)
_diffrn_detector_area_resol_mean none
_diffrn_measured_fraction_theta_full 0.993
_diffrn_measured_fraction_theta_max 0.993
_diffrn_measurement_device_type 'Oxford diffraction Gemini CCD'
_diffrn_measurement_method '\p & \w scans'
_diffrn_radiation_monochromator graphite
_diffrn_radiation_source 'fine-focus sealed tube'
_diffrn_radiation_type MoK\a
_diffrn_radiation_wavelength 0.71073
_diffrn_reflns_av_R_equivalents 0.1112
_diffrn_reflns_av_sigmaI/netI 0.2273
_diffrn_reflns_limit_h_max 21
_diffrn_reflns_limit_h_min -21
_diffrn_reflns_limit_k_max 24
_diffrn_reflns_limit_k_min -25
_diffrn_reflns_limit_l_max 44
_diffrn_reflns_limit_l_min -44
_diffrn_reflns_number 136944
_diffrn_reflns_theta_full 25.50
_diffrn_reflns_theta_max 25.50
_diffrn_reflns_theta_min 3.02
_diffrn_standards_decay_% none
_exptl_absorpt_coefficient_mu 22.167
_exptl_absorpt_correction_T_max 0.575
_exptl_absorpt_correction_T_min 0.176
_exptl_absorpt_correction_type analytical
_exptl_crystal_colour 'sandy brown'
_exptl_crystal_density_diffrn 3.663
_exptl_crystal_density_meas ?
_exptl_crystal_density_method 'not measured'
_exptl_crystal_description rectangular
_exptl_crystal_F_000 12388
_exptl_crystal_size_max 0.1985
_exptl_crystal_size_mid 0.0473
_exptl_crystal_size_min 0.0380
_refine_diff_density_max 4.748
_refine_diff_density_min -4.184
_refine_diff_density_rms 0.476
_refine_ls_extinction_coef none
_refine_ls_extinction_method none
_refine_ls_goodness_of_fit_ref 0.816
_refine_ls_hydrogen_treatment none
_refine_ls_matrix_type full
_refine_ls_number_parameters 1872
_refine_ls_number_reflns 46974
_refine_ls_number_restraints 0
_refine_ls_restrained_S_all 0.816
_refine_ls_R_factor_all 0.1702
_refine_ls_R_factor_gt 0.0676
_refine_ls_shift/su_max 0.001
_refine_ls_shift/su_mean 0.000
_refine_ls_structure_factor_coef Fsqd
_refine_ls_weighting_details 'calc w=1/[\s^2^(Fo^2^)+(0.0744P)^2^+0.0000P] where P=(Fo^2^+2Fc^2^)/3'
_refine_ls_weighting_scheme calc
_refine_ls_wR_factor_gt 0.1579
_refine_ls_wR_factor_ref 0.1785
_reflns_number_gt 18040
_reflns_number_total 46974
_reflns_threshold_expression >2sigma(I)
_cod_data_source_file c002633f.txt
_cod_data_source_block 3
_cod_depositor_comments
;
The following automatic conversions were performed:

'_symmetry_cell_setting' value 'Triclinic' changed to 'triclinic'
according to /home/saulius/struct/CIF-dictionaries/cif_core.dic
dictionary named 'cif_core.dic' version 2.4.2 from 2011-04-26.

Automatic conversion script
Id: cif_fix_values 1891 2012-01-12 08:04:46Z andrius 

The following automatic conversions were performed:

'_exptl_crystal_density_meas' value 'none' was changed to '?' - the
value is perceived as not measured.

Automatic conversion script
Id: cif_fix_values 3008 2015-01-20 13:52:24Z robertas 
;
_cod_original_sg_symbol_H-M P-1
_cod_database_code 7025668

loop_
_symmetry_equiv_pos_as_xyz
'x, y, z'
'-x, -y, -z'

loop_
_atom_site_label
_atom_site_type_symbol
_atom_site_fract_x
_atom_site_fract_y
_atom_site_fract_z
_atom_site_U_iso_or_equiv
_atom_site_adp_type
_atom_site_occupancy
_atom_site_symmetry_multiplicity
_atom_site_calc_flag
_atom_site_refinement_flags
W1 W 0.38611(11) 0.10093(8) 0.35505(5) 0.0464(5) Uani 0.50 1 d P
W2 W 0.46948(11) -0.05346(9) 0.30048(5) 0.0496(5) Uani 0.50 1 d P
W3 W 0.19144(12) 0.06383(9) 0.36774(5) 0.0508(5) Uani 0.50 1 d P
W4 W 0.27492(12) -0.09068(9) 0.31290(5) 0.0532(6) Uani 0.50 1 d P
W5 W 0.46804(11) -0.05279(8) 0.20139(4) 0.0442(5) Uani 0.50 1 d P
W6 W 0.38473(11) 0.10214(8) 0.15842(5) 0.0474(5) Uani 0.50 1 d P
W7 W 0.27304(11) -0.08884(8) 0.21386(5) 0.0460(5) Uani 0.50 1 d P
W8 W 0.18986(11) 0.06613(8) 0.17054(4) 0.0473(5) Uani 0.50 1 d P
W9 W 0.30105(12) 0.25725(9) 0.21271(5) 0.0537(6) Uani 0.50 1 d P
W10 W 0.29963(12) 0.25688(9) 0.31222(5) 0.0507(6) Uani 0.50 1 d P
W11 W 0.10646(11) 0.22105(9) 0.22509(5) 0.0502(6) Uani 0.50 1 d P
W12 W 0.10656(11) 0.21938(8) 0.32424(5) 0.0447(5) Uani 0.50 1 d P
W13 W 0.34582(6) -0.22735(4) 0.16237(2) 0.0229(2) Uani 1 1 d .
W14 W 0.73841(6) -0.21632(5) 0.18769(2) 0.0298(3) Uani 1 1 d .
W15 W 0.39240(5) 0.09341(4) 0.44414(2) 0.0208(2) Uani 1 1 d .
W16 W 0.13691(5) -0.16563(4) 0.27335(2) 0.0227(2) Uani 1 1 d .
W17 W 0.49513(6) 0.23116(4) 0.43969(2) 0.0265(3) Uani 1 1 d .
W18 W 0.21314(6) -0.31437(4) 0.31413(2) 0.0279(3) Uani 1 1 d .
W19 W -0.02421(5) 0.13132(4) 0.37919(2) 0.0220(2) Uani 1 1 d .
W20 W 0.65623(5) -0.06959(4) 0.23841(2) 0.0256(3) Uani 1 1 d .
W21 W 0.49398(6) 0.23172(4) 0.15390(2) 0.0254(2) Uani 1 1 d .
W22 W 0.73733(6) -0.21519(5) 0.28013(3) 0.0315(3) Uani 1 1 d .
W23 W -0.02610(5) 0.12792(4) 0.47330(2) 0.0239(2) Uani 1 1 d .
W24 W 0.49240(5) 0.23230(4) 0.34628(2) 0.0242(2) Uani 1 1 d .
W25 W -0.10691(6) 0.27342(4) 0.43403(2) 0.0264(3) Uani 1 1 d .
W26 W 0.41495(6) 0.37661(4) 0.39997(2) 0.0262(2) Uani 1 1 d .
W27 W 0.43152(6) -0.38532(4) 0.29996(2) 0.0300(3) Uani 1 1 d .
W28 W 0.62916(6) -0.34801(4) 0.19492(2) 0.0287(3) Uani 1 1 d .
W29 W 0.30749(6) 0.25569(4) 0.02266(2) 0.0283(3) Uani 1 1 d .
W30 W 0.39163(6) 0.09775(4) 0.06808(2) 0.0224(2) Uani 1 1 d .
W31 W 0.10819(6) 0.21805(5) 0.03479(2) 0.0353(3) Uani 1 1 d .
W32 W 0.63034(6) -0.34793(4) 0.28688(2) 0.0300(3) Uani 1 1 d .
W33 W 0.41938(7) 0.37804(5) 0.11070(2) 0.0348(3) Uani 1 1 d .
W34 W 0.43006(6) -0.38523(4) 0.20810(2) 0.0289(3) Uani 1 1 d .
W35 W 0.19028(6) 0.06056(4) 0.08069(2) 0.0271(3) Uani 1 1 d .
W36 W 0.22967(7) 0.39872(5) 0.07339(2) 0.0348(3) Uani 1 1 d .
W37 W -0.02586(6) 0.13791(5) 0.18644(3) 0.0318(3) Uani 1 1 d .
W38 W 0.22968(7) 0.40004(4) 0.17468(2) 0.0365(3) Uani 1 1 d .
W39 W 0.03018(7) 0.36207(5) 0.08519(3) 0.0399(3) Uani 1 1 d .
W40 W 0.02851(7) 0.36304(5) 0.18689(3) 0.0385(3) Uani 1 1 d .
W41 W -0.02903(6) 0.13804(6) 0.09287(3) 0.0429(3) Uani 1 1 d .
W42 W -0.10637(7) 0.28239(6) 0.14367(3) 0.0493(4) Uani 1 1 d .
W43 W 0.30587(6) 0.24922(4) 0.50167(2) 0.0216(2) Uani 1 1 d .
W44 W 0.10799(6) 0.20827(4) 0.51477(2) 0.0211(2) Uani 1 1 d .
W45 W 0.22570(5) 0.39323(4) 0.46195(2) 0.0200(2) Uani 1 1 d .
W46 W 0.02739(5) 0.35359(4) 0.47611(2) 0.0202(2) Uani 1 1 d .
W47 W 0.22541(6) 0.39805(4) 0.36070(2) 0.0230(2) Uani 1 1 d .
W48 W 0.54483(6) -0.19054(4) 0.34297(2) 0.0247(3) Uani 1 1 d .
W49 W 0.02559(6) 0.35846(4) 0.37462(2) 0.0226(2) Uani 1 1 d .
W50 W 0.49782(6) 0.23338(5) 0.05987(2) 0.0287(3) Uani 1 1 d .
W51 W 0.34380(6) -0.22798(4) 0.35634(2) 0.0250(3) Uani 1 1 d .
W52 W 0.19274(5) 0.05268(4) 0.45700(2) 0.0205(2) Uani 1 1 d .
W53 W 0.54693(6) -0.18982(4) 0.14936(2) 0.0225(2) Uani 1 1 d .
W54 W 0.21245(6) -0.31248(4) 0.22162(2) 0.0285(3) Uani 1 1 d .
Fe1 Fe 0.38611(11) 0.10093(8) 0.35505(5) 0.0464(5) Uani 0.50 1 d P
Fe2 Fe 0.46948(11) -0.05346(9) 0.30048(5) 0.0496(5) Uani 0.50 1 d P
Fe3 Fe 0.19144(12) 0.06383(9) 0.36774(5) 0.0508(5) Uani 0.50 1 d P
Fe4 Fe 0.27492(12) -0.09068(9) 0.31290(5) 0.0532(6) Uani 0.50 1 d P
Fe5 Fe 0.46804(11) -0.05279(8) 0.20139(4) 0.0442(5) Uani 0.50 1 d P
Fe6 Fe 0.38473(11) 0.10214(8) 0.15842(5) 0.0474(5) Uani 0.50 1 d P
Fe7 Fe 0.27304(11) -0.08884(8) 0.21386(5) 0.0460(5) Uani 0.50 1 d P
Fe8 Fe 0.18986(11) 0.06613(8) 0.17054(4) 0.0473(5) Uani 0.50 1 d P
Fe9 Fe 0.30105(12) 0.25725(9) 0.21271(5) 0.0537(6) Uani 0.50 1 d P
Fe10 Fe 0.29963(12) 0.25688(9) 0.31222(5) 0.0507(6) Uani 0.50 1 d P
Fe11 Fe 0.10646(11) 0.22105(9) 0.22509(5) 0.0502(6) Uani 0.50 1 d P
Fe12 Fe 0.10656(11) 0.21938(8) 0.32424(5) 0.0447(5) Uani 0.50 1 d P
P1 P 0.3133(3) 0.2492(2) 0.40508(13) 0.0122(12) Uiso 1 1 d .
P2 P 0.1026(3) 0.2076(2) 0.41894(14) 0.0137(12) Uiso 1 1 d .
P3 P 0.5552(3) -0.1958(3) 0.24492(14) 0.0173(14) Uani 1 1 d .
P4 P 0.3418(3) -0.2350(2) 0.25960(13) 0.0133(12) Uiso 1 1 d .
P5 P 0.3146(3) 0.2529(3) 0.11862(14) 0.0183(13) Uiso 1 1 d .
P6 P 0.1025(3) 0.2134(3) 0.13139(14) 0.0204(15) Uani 1 1 d .
K1 K 0.2894(12) 0.0842(8) 0.2616(5) 0.044(6) Uani 0.30 1 d P
K2 K 0.1210(10) 0.3938(9) 0.2737(5) 0.038(5) Uani 0.30 1 d P
K3 K 0.3714(13) -0.0690(9) 0.1080(6) 0.058(6) Uani 0.30 1 d P
K4 K 0.3735(12) -0.0749(8) 0.4047(6) 0.049(6) Uani 0.30 1 d P
K5 K 0.6084(11) 0.1399(8) 0.2453(4) 0.038(5) Uani 0.30 1 d P
K6 K 0.1812(14) 0.5859(8) 0.4287(5) 0.053(7) Uani 0.30 1 d P
K7 K 0.8996(14) -0.2027(11) 0.0921(6) 0.026(6) Uiso 0.20 1 d P
Na1 Na 0.0992(6) -0.4231(4) 0.3842(2) 0.047(3) Uani 1 1 d .
Na2 Na 0.0523(8) 0.1117(5) 0.6037(3) 0.051(4) Uani 0.80 1 d P
Na4 Na 0.1039(8) -0.4169(6) 0.1660(4) 0.046(4) Uani 0.70 1 d P
Na5 Na -0.0676(8) -0.0542(7) 0.2549(4) 0.054(5) Uani 0.70 1 d P
Na6 Na 0.5481(8) -0.6204(6) 0.2477(4) 0.045(4) Uani 0.70 1 d P
Na7 Na 0.111(2) 0.3813(16) -0.0187(9) 0.055(10) Uiso 0.30 1 d P
O1 O 0.2037(8) -0.0098(6) 0.3354(3) 0.020(3) Uiso 1 1 d .
O2 O 0.4497(8) 0.0339(6) 0.3180(4) 0.023(3) Uiso 1 1 d .
O3 O 0.1065(7) 0.2413(5) 0.3846(3) 0.008(3) Uiso 1 1 d .
O4 O 0.2988(7) 0.0624(6) 0.4474(3) 0.016(3) Uiso 1 1 d .
O5 O 0.0927(8) 0.1983(6) 0.2755(4) 0.026(4) Uiso 1 1 d .
O6 O 0.2009(7) 0.0074(6) 0.4123(3) 0.013(3) Uiso 1 1 d .
O7 O 0.2064(8) -0.0095(6) 0.2023(3) 0.018(3) Uiso 1 1 d .
O8 O 0.1822(7) -0.1279(5) 0.3069(3) 0.009(3) Uiso 1 1 d .
O9 O 0.3480(7) -0.1962(6) 0.2931(3) 0.014(3) Uiso 1 1 d .
O10 O 0.4462(8) 0.0366(6) 0.1880(4) 0.027(4) Uiso 1 1 d .
O11 O 0.1653(8) 0.1389(6) 0.4136(3) 0.018(3) Uiso 1 1 d .
O12 O 0.3344(8) 0.2467(6) 0.2616(4) 0.026(4) Uiso 1 1 d .
O13 O 0.2001(8) 0.2524(6) 0.0259(3) 0.018(3) Uiso 1 1 d .
O14 O 0.3353(7) 0.1618(6) 0.4800(3) 0.016(3) Uiso 1 1 d .
O15 O 0.4370(8) -0.1986(6) 0.1537(4) 0.022(3) Uiso 1 1 d .
O16 O 0.1996(8) 0.2436(6) 0.5139(4) 0.027(4) Uiso 1 1 d .
O17 O 0.6377(8) -0.1794(6) 0.2407(3) 0.021(4) Uani 1 1 d .
O18 O 0.3999(7) 0.2700(6) 0.1124(3) 0.015(3) Uiso 1 1 d .
O19 O 0.2744(8) 0.2779(6) 0.3724(3) 0.020(3) Uiso 1 1 d .
O20 O 0.1077(7) 0.2453(5) 0.4528(3) 0.010(3) Uiso 1 1 d .
O21 O 0.0448(8) 0.2976(6) 0.5177(3) 0.018(3) Uiso 1 1 d .
O22 O -0.0583(8) 0.3196(6) 0.3979(3) 0.017(3) Uiso 1 1 d .
O23 O 0.2823(8) -0.1444(6) 0.3582(3) 0.017(3) Uiso 1 1 d .
O24 O 0.1279(8) 0.3706(6) 0.4779(3) 0.021(3) Uiso 1 1 d .
O25 O 0.4368(8) -0.1988(6) 0.3524(4) 0.027(4) Uiso 1 1 d .
O26 O 0.5841(8) -0.0526(6) 0.2059(3) 0.020(4) Uani 1 1 d .
O27 O 0.2999(8) 0.0602(6) 0.1595(3) 0.024(4) Uani 1 1 d .
O28 O 0.5140(8) -0.0986(6) 0.1521(4) 0.022(3) Uiso 1 1 d .
O29 O 0.1989(7) 0.4064(5) 0.4148(3) 0.011(3) Uiso 1 1 d .
O30 O 0.2658(8) 0.3562(6) 0.3161(4) 0.029(4) Uiso 1 1 d .
O31 O 0.3967(8) 0.2650(6) 0.3990(3) 0.023(4) Uani 1 1 d .
O32 O 0.4452(8) 0.0383(6) 0.0347(4) 0.026(4) Uiso 1 1 d .
O33 O 0.4038(8) -0.3012(6) 0.2557(3) 0.018(3) Uiso 1 1 d .
O34 O 0.3305(8) 0.1727(6) 0.1173(3) 0.017(3) Uiso 1 1 d .
O35 O 0.0338(9) 0.3124(7) 0.3327(4) 0.032(4) Uiso 1 1 d .
O36 O 0.1888(8) 0.2599(6) 0.3093(4) 0.023(3) Uiso 1 1 d .
O37 O 0.0708(7) 0.0734(6) 0.3777(3) 0.017(3) Uiso 1 1 d .
O38 O 0.1726(8) 0.1339(6) 0.3339(3) 0.018(3) Uiso 1 1 d .
O39 O -0.0535(8) 0.3136(6) 0.4667(4) 0.025(4) Uiso 1 1 d .
O40 O 0.5158(7) -0.1639(6) 0.2835(3) 0.016(3) Uiso 1 1 d .
O41 O 0.5829(8) -0.0512(6) 0.2799(4) 0.022(3) Uiso 1 1 d .
O42 O 0.4437(8) -0.4335(6) 0.2542(4) 0.023(4) Uani 1 1 d .
O43 O 0.3304(8) 0.3967(6) 0.3711(4) 0.023(3) Uiso 1 1 d .
O44 O 0.2720(8) 0.2824(6) 0.0864(4) 0.022(3) Uiso 1 1 d .
O45 O 0.2579(8) -0.2489(6) 0.2652(4) 0.022(3) Uiso 1 1 d .
O46 O 0.0789(8) 0.0712(6) 0.4638(4) 0.027(4) Uiso 1 1 d .
O47 O 0.0191(7) 0.1796(6) 0.5029(3) 0.016(3) Uiso 1 1 d .
O48 O 0.0201(8) 0.1894(6) 0.4251(4) 0.021(3) Uiso 1 1 d .
O49 O 0.2689(7) 0.2783(6) 0.4423(3) 0.016(3) Uiso 1 1 d .
O50 O 0.5136(8) -0.0976(6) 0.3432(4) 0.022(3) Uiso 1 1 d .
O51 O 0.3304(8) 0.1727(6) 0.4023(3) 0.019(3) Uiso 1 1 d .
O52 O 0.3442(8) -0.1969(6) 0.2254(4) 0.026(4) Uiso 1 1 d .
O53 O 0.4745(7) 0.1499(6) 0.1503(3) 0.013(3) Uani 1 1 d .
O54 O 0.3307(7) 0.1673(6) 0.1971(3) 0.014(3) Uiso 1 1 d .
O55 O 0.3345(9) 0.1672(7) 0.0385(4) 0.030(4) Uani 1 1 d .
O56 O 0.5729(8) -0.2816(6) 0.1669(3) 0.026(4) Uani 1 1 d .
O57 O 0.0360(8) 0.3770(6) 0.4258(3) 0.020(3) Uiso 1 1 d .
O58 O 0.3312(8) 0.3890(6) 0.4407(4) 0.024(3) Uiso 1 1 d .
O59 O 0.5380(9) -0.3785(7) 0.2880(4) 0.034(4) Uiso 1 1 d .
O60 O 0.2715(8) 0.2833(6) 0.1563(3) 0.018(3) Uiso 1 1 d .
O61 O 0.6508(7) -0.1901(6) 0.1616(3) 0.016(3) Uiso 1 1 d .
O62 O 0.4306(7) 0.0557(6) 0.3991(3) 0.012(3) Uiso 1 1 d .
O63 O 0.1970(8) 0.0162(6) 0.1237(3) 0.020(3) Uiso 1 1 d .
O64 O 0.3401(8) -0.2483(6) 0.1176(4) 0.025(3) Uiso 1 1 d .
O65 O 0.4441(8) 0.0366(6) 0.4713(4) 0.027(4) Uiso 1 1 d .
O66 O 0.1804(8) -0.1276(6) 0.2330(4) 0.026(4) Uani 1 1 d .
O67 O 0.2574(9) -0.2618(6) 0.3442(3) 0.023(4) Uani 1 1 d .
O68 O -0.0302(8) 0.4245(6) 0.4982(3) 0.019(3) Uiso 1 1 d .
O69 O 0.5128(8) -0.1633(6) 0.2141(4) 0.023(3) Uiso 1 1 d .
O70 O 0.0340(9) 0.3178(7) 0.2296(4) 0.036(4) Uiso 1 1 d .
O71 O 0.5348(8) -0.3775(6) 0.2069(4) 0.027(4) Uiso 1 1 d .
O72 O 0.2962(9) 0.0703(6) 0.0767(4) 0.029(4) Uiso 1 1 d .
O73 O 0.1921(8) -0.3511(6) 0.2705(4) 0.024(4) Uani 1 1 d .
O74 O 0.2832(7) -0.1423(6) 0.1674(3) 0.015(3) Uani 1 1 d .
O75 O 0.2106(8) -0.0129(6) 0.4858(4) 0.027(4) Uiso 1 1 d .
O76 O 0.4896(8) 0.3276(6) 0.1399(3) 0.016(3) Uani 1 1 d .
O77 O 0.4157(7) 0.2625(6) 0.1912(3) 0.014(3) Uiso 1 1 d .
O78 O 0.5686(8) -0.2696(6) 0.2448(3) 0.020(4) Uani 1 1 d .
O79 O 0.7066(8) -0.2976(6) 0.1934(4) 0.025(4) Uiso 1 1 d .
O80 O 0.2798(8) -0.0637(6) 0.2632(4) 0.023(3) Uiso 1 1 d .
O81 O 0.1969(8) 0.4802(6) 0.3500(4) 0.023(3) Uiso 1 1 d .
O82 O 0.3193(9) -0.3702(6) 0.3042(3) 0.029(4) Uani 1 1 d .
O83 O 0.6779(8) -0.4088(6) 0.1629(4) 0.026(4) Uiso 1 1 d .
O84 O 0.1061(8) 0.2527(6) 0.1665(4) 0.022(3) Uiso 1 1 d .
O85 O 0.1645(7) 0.1443(6) 0.1282(3) 0.015(3) Uiso 1 1 d .
O86 O 0.5743(8) -0.2070(6) 0.1028(4) 0.026(4) Uiso 1 1 d .
O87 O 0.5732(8) -0.2830(6) 0.3226(4) 0.028(4) Uiso 1 1 d .
O88 O 0.4738(8) 0.1517(7) 0.3510(4) 0.029(4) Uani 1 1 d .
O89 O 0.1712(7) 0.1296(6) 0.4911(3) 0.015(3) Uiso 1 1 d .
O90 O 0.3072(9) 0.0552(6) 0.3639(4) 0.028(4) Uani 1 1 d .
O91 O 0.2085(8) -0.0027(6) 0.0495(4) 0.025(4) Uiso 1 1 d .
O92 O -0.0528(8) 0.0971(6) 0.4297(3) 0.020(3) Uiso 1 1 d .
O93 O 0.4131(8) 0.2635(6) 0.3202(4) 0.023(3) Uiso 1 1 d .
O94 O 0.1950(9) 0.2570(7) 0.2300(4) 0.032(4) Uani 1 1 d .
O95 O 0.5495(7) 0.2158(6) 0.3917(3) 0.017(3) Uiso 1 1 d .
O96 O 0.2041(10) 0.4800(6) 0.0581(4) 0.038(5) Uani 1 1 d .
O97 O 0.4082(8) 0.2640(6) 0.0331(3) 0.018(3) Uiso 1 1 d .
O98 O 0.2588(8) -0.2626(6) 0.1868(3) 0.021(3) Uiso 1 1 d .
O99 O 0.3674(8) -0.0667(6) 0.1939(3) 0.021(3) Uiso 1 1 d .
O100 O 0.2680(8) 0.3444(6) 0.5023(4) 0.022(3) Uiso 1 1 d .
O101 O 0.0104(8) 0.1910(6) 0.2158(4) 0.023(3) Uiso 1 1 d .
O102 O 0.4097(8) -0.3119(6) 0.1771(3) 0.020(3) Uiso 1 1 d .
O103 O 0.4648(8) 0.1497(6) 0.4395(4) 0.026(4) Uiso 1 1 d .
O104 O 0.4044(8) 0.2590(6) 0.4774(4) 0.028(4) Uani 1 1 d .
O105 O 0.1235(10) 0.3776(6) 0.3611(4) 0.033(5) Uani 1 1 d .
O106 O 0.3675(8) -0.0639(6) 0.3215(3) 0.022(4) Uani 1 1 d .
O107 O -0.0322(8) 0.4312(7) 0.3647(4) 0.032(4) Uani 1 1 d .
O108 O 0.2677(9) 0.3572(7) 0.2154(4) 0.032(4) Uiso 1 1 d .
O109 O 0.4115(8) -0.3108(6) 0.3332(4) 0.024(3) Uiso 1 1 d .
O110 O 0.0112(9) 0.1858(6) 0.3455(3) 0.025(4) Uani 1 1 d .
O111 O 0.3185(9) -0.3710(7) 0.2183(4) 0.035(4) Uiso 1 1 d .
O112 O 0.4825(8) 0.3251(6) 0.4324(3) 0.017(3) Uiso 1 1 d .
O113 O 0.1720(8) 0.1354(6) 0.2071(3) 0.017(3) Uiso 1 1 d .
O114 O 0.6809(9) -0.4108(7) 0.3116(4) 0.030(4) Uiso 1 1 d .
O115 O 0.1283(9) 0.3815(7) 0.1855(4) 0.039(4) Uiso 1 1 d .
O116 O 0.1001(8) 0.1878(6) 0.5598(3) 0.021(3) Uiso 1 1 d .
O117 O 0.1739(9) 0.1345(7) 0.0496(4) 0.033(4) Uiso 1 1 d .
O118 O -0.0742(9) 0.0919(7) 0.3543(4) 0.034(4) Uiso 1 1 d .
O119 O 0.4862(9) 0.3299(7) 0.3604(4) 0.031(4) Uiso 1 1 d .
O120 O 0.2716(9) 0.3554(7) 0.0275(4) 0.037(4) Uiso 1 1 d .
O121 O 0.3357(9) 0.3965(6) 0.1499(4) 0.037(4) Uani 1 1 d .
O122 O -0.1153(8) 0.2106(6) 0.3999(3) 0.017(3) Uiso 1 1 d .
O123 O -0.1144(9) 0.2087(6) 0.4705(4) 0.031(4) Uani 1 1 d .
O124 O 0.3362(9) 0.3950(7) 0.0792(4) 0.034(4) Uiso 1 1 d .
O125 O 0.1317(9) 0.3790(7) 0.0704(4) 0.036(4) Uiso 1 1 d .
O126 O 0.5714(9) -0.2058(7) 0.3854(4) 0.033(4) Uani 1 1 d .
O127 O 0.5739(9) 0.2211(6) 0.3120(4) 0.030(4) Uiso 1 1 d .
O128 O 0.0774(8) 0.0802(6) 0.0891(4) 0.028(4) Uiso 1 1 d .
O129 O 0.7057(9) -0.2993(6) 0.2776(4) 0.029(4) Uiso 1 1 d .
O130 O 0.1074(9) 0.2530(7) 0.0980(4) 0.032(4) Uiso 1 1 d .
O131 O 0.1293(8) -0.2381(6) 0.3098(3) 0.021(3) Uiso 1 1 d .
O132 O 0.3308(8) 0.1657(6) 0.3233(3) 0.020(4) Uani 1 1 d .
O133 O 0.0399(9) -0.1217(7) 0.2808(4) 0.042(5) Uani 1 1 d .
O134 O 0.1276(10) -0.2375(6) 0.2376(4) 0.036(5) Uani 1 1 d .
O135 O 0.4878(10) 0.3274(7) 0.0690(4) 0.036(5) Uani 1 1 d .
O136 O 0.1987(10) 0.4751(7) 0.4818(4) 0.036(5) Uani 1 1 d .
O137 O 0.0693(8) 0.0779(6) 0.1747(4) 0.027(4) Uani 1 1 d .
O138 O 0.6687(9) -0.3893(6) 0.2376(4) 0.030(4) Uiso 1 1 d .
O139 O 0.4431(8) 0.4507(6) 0.3989(4) 0.027(4) Uiso 1 1 d .
O140 O 0.4682(8) 0.1510(6) 0.0639(4) 0.026(4) Uiso 1 1 d .
O141 O 0.4492(9) -0.4524(7) 0.1775(4) 0.032(4) Uiso 1 1 d .
O142 O 0.2016(9) 0.4843(7) 0.1898(4) 0.034(4) Uiso 1 1 d .
O143 O 0.3333(10) -0.2473(7) 0.4027(4) 0.043(5) Uani 1 1 d .
O144 O 0.5739(9) 0.2143(6) 0.4630(4) 0.035(4) Uani 1 1 d .
O145 O 0.4355(8) -0.0354(6) 0.2530(4) 0.025(4) Uiso 1 1 d .
O146 O 0.1673(8) -0.3567(6) 0.3463(4) 0.025(4) Uiso 1 1 d .
O147 O -0.0743(9) 0.0852(6) 0.5059(4) 0.037(4) Uani 1 1 d .
O148 O 0.5531(8) 0.2152(7) 0.1018(3) 0.027(4) Uani 1 1 d .
O149 O -0.2026(9) 0.3191(7) 0.4435(4) 0.036(5) Uani 1 1 d .
O150 O 0.7908(9) -0.2396(7) 0.2306(4) 0.031(4) Uani 1 1 d .
O151 O -0.0568(9) 0.3265(8) 0.1741(4) 0.046(5) Uani 1 1 d .
O152 O -0.0538(9) 0.3245(7) 0.1053(4) 0.043(5) Uani 1 1 d .
O153 O 0.7349(8) -0.1279(7) 0.2697(4) 0.030(4) Uani 1 1 d .
O154 O 0.0155(9) 0.2003(7) 0.1360(4) 0.038(5) Uani 1 1 d .
O155 O 0.3340(10) 0.2452(7) -0.0249(4) 0.040(5) Uani 1 1 d .
O156 O 0.4306(9) 0.0572(7) 0.1085(4) 0.032(4) Uiso 1 1 d .
O157 O -0.0813(9) 0.0982(7) 0.2175(4) 0.041(5) Uani 1 1 d .
O158 O 0.2054(9) 0.4092(7) 0.1242(4) 0.035(4) Uiso 1 1 d .
O159 O 0.5779(8) 0.2125(7) 0.0242(4) 0.029(4) Uani 1 1 d .
O160 O 0.5761(10) 0.2131(7) 0.1760(4) 0.044(4) Uiso 1 1 d .
O161 O 0.3342(9) 0.2363(7) 0.5461(4) 0.032(4) Uiso 1 1 d .
O162 O 0.4490(9) -0.4525(7) 0.3271(4) 0.034(4) Uiso 1 1 d .
O163 O 0.8131(11) -0.2376(8) 0.3061(5) 0.054(5) Uiso 1 1 d .
O164 O -0.0696(10) 0.0960(7) 0.0633(4) 0.042(4) Uiso 1 1 d .
O165 O 0.1659(9) -0.3525(7) 0.1949(4) 0.039(5) Uani 1 1 d .
O166 O 0.0397(10) 0.3828(7) 0.1345(4) 0.049(6) Uani 1 1 d .
O167 O 0.0456(11) 0.3109(8) 0.0412(5) 0.055(5) Uiso 1 1 d .
O168 O 0.6488(9) -0.1890(7) 0.3187(4) 0.040(5) Uani 1 1 d .
O169 O 0.8171(10) -0.2362(7) 0.1519(4) 0.042(4) Uiso 1 1 d .
O170 O 0.7328(9) -0.1254(6) 0.1974(4) 0.030(4) Uani 1 1 d .
O171 O -0.0253(10) 0.4374(8) 0.0737(5) 0.051(5) Uiso 1 1 d .
O172 O 0.1026(9) 0.2023(7) -0.0100(4) 0.042(5) Uani 1 1 d .
O173 O -0.0301(10) 0.4369(7) 0.2052(4) 0.046(5) Uani 1 1 d .
O174 O -0.1163(10) 0.2199(7) 0.1799(4) 0.040(5) Uani 1 1 d .
O175 O -0.1126(10) 0.2179(8) 0.1051(5) 0.049(5) Uiso 1 1 d .
O176 O 0.0184(10) 0.1929(8) 0.0581(5) 0.051(6) Uani 1 1 d .
O177 O -0.0562(9) 0.1050(8) 0.1381(4) 0.044(5) Uani 1 1 d .
O178 O 0.4459(9) 0.4507(7) 0.1077(4) 0.040(4) Uiso 1 1 d .
O179 O 0.6953(9) -0.0017(7) 0.2345(5) 0.044(5) Uani 1 1 d .
O180 O -0.2035(12) 0.3328(9) 0.1484(5) 0.029(5) Uiso 0.70 1 d P
O186 O 0.0114(18) -0.3163(13) 0.1608(8) 0.034(8) Uiso 0.50 1 d P
O200 O -0.0449(18) 0.4421(14) 0.2851(8) 0.036(8) Uiso 0.50 1 d P
O201 O 0.1127(9) 0.0533(7) 0.2745(4) 0.040(4) Uiso 1 1 d .
O202 O 0.4582(9) 0.1144(7) 0.2516(4) 0.034(4) Uiso 1 1 d .
O203 O 0.2846(11) 0.0805(8) 0.5474(5) 0.030(5) Uiso 0.80 1 d P
O204 O -0.0392(10) 0.4872(8) 0.5685(5) 0.048(5) Uiso 1 1 d .
O205 O 0.0389(13) 0.5252(10) 0.1290(6) 0.020(5) Uiso 0.60 1 d P
O206 O -0.1099(12) 0.2759(9) 0.0178(5) 0.041(5) Uiso 0.80 1 d P
O207 O 0.2806(13) 0.0873(10) -0.0195(6) 0.039(6) Uiso 0.70 1 d P
O208 O 0.5246(11) -0.3596(9) 0.1078(5) 0.038(5) Uiso 0.80 1 d P
O209 O 0.5230(12) -0.3577(9) 0.3891(5) 0.043(6) Uiso 0.80 1 d P
O210 O -0.0685(11) 0.3365(9) 0.2858(5) 0.036(5) Uiso 0.80 1 d P
O211 O 0.6676(11) -0.0714(8) 0.3641(5) 0.029(5) Uiso 0.80 1 d P
O212 O 0.1873(13) 0.0389(10) -0.0472(6) 0.024(6) Uiso 0.60 1 d P
O213 O 0.1149(17) -0.1819(13) 0.1517(8) 0.031(8) Uiso 0.50 1 d P
O214 O 0.5610(14) -0.0257(11) 0.1044(6) 0.028(6) Uiso 0.60 1 d P
O215 O 0.1194(11) -0.0762(8) 0.3824(5) 0.032(5) Uiso 0.80 1 d P
O216 O 0.2249(16) 0.3857(12) -0.0564(7) 0.040(7) Uiso 0.60 1 d P
O217 O 0.4112(14) 0.3768(11) -0.0199(6) 0.028(6) Uiso 0.60 1 d P
O218 O 0.1944(11) -0.1249(8) 0.4329(5) 0.035(5) Uiso 0.80 1 d P
O219 O 0.6064(13) -0.5287(10) 0.2402(6) 0.038(6) Uiso 0.70 1 d P
O220 O 0.3510(11) 0.3924(8) 0.2621(5) 0.035(5) Uiso 0.80 1 d P
O221 O 0.0199(11) -0.4432(8) 0.3414(5) 0.034(5) Uiso 0.80 1 d P
O222 O 0.4417(13) -0.5804(10) 0.2105(6) 0.036(6) Uiso 0.70 1 d P
O223 O 0.0424(12) -0.0535(9) 0.2024(6) 0.046(6) Uiso 0.80 1 d P
O224 O 0.6197(14) 0.0528(10) 0.3167(6) 0.058(7) Uiso 0.80 1 d P
O225 O 0.6155(16) 0.0545(12) 0.1632(7) 0.041(7) Uiso 0.60 1 d P
O226 O -0.0374(11) -0.0990(8) 0.1691(5) 0.028(5) Uiso 0.80 1 d P
O227 O 0.187(3) -0.2983(19) 0.0976(11) 0.048(12) Uiso 0.40 1 d P
O228 O -0.0300(16) 0.1243(12) -0.0337(7) 0.039(7) Uiso 0.60 1 d P
O229 O 0.1477(16) 0.3494(13) 0.5758(7) 0.026(7) Uiso 0.50 1 d P
O230 O 0.544(2) -0.1020(18) 0.0438(11) 0.044(11) Uiso 0.40 1 d P
O231 O 0.4410(14) -0.5805(10) 0.2991(6) 0.041(6) Uiso 0.70 1 d P
O232 O 0.2389(15) 0.1948(11) 0.6064(7) 0.035(7) Uiso 0.60 1 d P
O234 O 0.6363(17) -0.3309(13) 0.4144(8) 0.031(8) Uiso 0.50 1 d P
O235 O 0.1255(14) 0.7253(10) 0.4483(6) 0.043(6) Uiso 0.70 1 d P
O236 O -0.0918(15) -0.1471(11) 0.2227(7) 0.032(6) Uiso 0.60 1 d P
O237 O 0.3471(16) -0.4053(12) 0.1172(7) 0.024(7) Uiso 0.50 1 d P
O238 O 0.3697(14) -0.0548(11) -0.0033(6) 0.047(7) Uiso 0.70 1 d P
O239 O -0.0845(14) 0.1916(10) 0.6115(6) 0.043(6) Uiso 0.70 1 d P
O240 O 0.0011(13) -0.3242(10) 0.3990(6) 0.039(6) Uiso 0.70 1 d P
O241 O 0.5078(14) 0.2713(11) -0.0468(6) 0.027(6) Uiso 0.60 1 d P
O242 O 0.4861(15) -0.7074(11) 0.2495(7) 0.033(6) Uiso 0.60 1 d P
O243 O -0.0165(16) 0.0538(12) 0.6487(7) 0.043(7) Uiso 0.60 1 d P
O244 O -0.1678(14) -0.0622(11) 0.3014(6) 0.030(6) Uiso 0.60 1 d P
O245 O -0.0464(13) 0.0359(10) 0.2812(6) 0.020(5) Uiso 0.60 1 d P
O246 O 0.6925(15) -0.2459(12) 0.1048(7) 0.018(6) Uiso 0.50 1 d P
O247 O 0.7543(17) -0.1951(13) 0.0750(7) 0.026(7) Uiso 0.50 1 d P
O248 O -0.051(5) 0.430(4) -0.053(2) 0.04(2) Uiso 0.20 1 d P
O249 O 0.4375(18) 0.0949(13) 0.5617(8) 0.033(8) Uiso 0.50 1 d P
O250 O 0.653(2) 0.2345(17) -0.0358(10) 0.034(10) Uiso 0.40 1 d P
O251 O 0.0222(14) 0.3521(10) -0.0432(6) 0.024(6) Uiso 0.60 1 d P
O252 O 0.0253(16) -0.4403(12) 0.2183(7) 0.039(7) Uiso 0.60 1 d P
O253 O 0.5521(17) -0.0323(13) 0.3857(7) 0.025(7) Uiso 0.50 1 d P
O254 O -0.0864(13) 0.2235(10) 0.2866(6) 0.034(6) Uiso 0.70 1 d P
O255 O 0.589(2) -0.3852(18) 0.4776(10) 0.040(11) Uiso 0.40 1 d P
O256 O 0.3812(16) -0.0554(12) 0.5246(7) 0.042(7) Uiso 0.60 1 d P
O257 O 0.1041(16) 0.1570(12) 0.6495(7) 0.039(7) Uiso 0.60 1 d P
O258 O 0.0266(17) -0.0444(13) 0.1201(8) 0.049(8) Uiso 0.60 1 d P
O259 O 0.121(2) 0.4931(16) 0.5588(10) 0.055(10) Uiso 0.50 1 d P
O260 O -0.0022(18) 0.0380(14) 0.5698(8) 0.036(8) Uiso 0.50 1 d P

loop_
_atom_site_aniso_label
_atom_site_aniso_U_11
_atom_site_aniso_U_22
_atom_site_aniso_U_33
_atom_site_aniso_U_23
_atom_site_aniso_U_13
_atom_site_aniso_U_12
W1 0.0495(11) 0.0486(10) 0.0368(9) 0.0010(8) -0.0006(8) -0.0077(9)
W2 0.0576(11) 0.0567(11) 0.0362(9) 0.0006(8) -0.0073(9) -0.0175(9)
W3 0.0597(12) 0.0548(11) 0.0392(10) 0.0026(8) -0.0065(9) -0.0175(9)
W4 0.0546(12) 0.0598(11) 0.0390(10) -0.0008(9) 0.0033(9) -0.0085(10)
W5 0.0508(11) 0.0492(10) 0.0304(9) 0.0003(8) 0.0012(8) -0.0126(9)
W6 0.0491(11) 0.0520(10) 0.0383(9) -0.0041(8) -0.0021(8) -0.0100(9)
W7 0.0507(11) 0.0505(10) 0.0339(9) -0.0018(8) -0.0011(8) -0.0107(9)
W8 0.0565(11) 0.0520(10) 0.0314(9) -0.0012(8) 0.0020(8) -0.0148(9)
W9 0.0671(13) 0.0531(11) 0.0391(10) -0.0034(8) -0.0062(9) -0.0133(10)
W10 0.0582(12) 0.0505(10) 0.0389(10) 0.0017(8) 0.0084(9) -0.0139(9)
W11 0.0521(11) 0.0520(11) 0.0385(10) -0.0014(8) 0.0077(9) -0.0062(9)
W12 0.0527(11) 0.0439(10) 0.0359(9) -0.0005(8) -0.0046(8) -0.0104(9)
W13 0.0329(5) 0.0195(5) 0.0137(4) -0.0028(4) -0.0002(4) -0.0035(4)
W14 0.0233(5) 0.0347(6) 0.0235(5) -0.0042(4) 0.0035(4) 0.0031(5)
W15 0.0249(5) 0.0197(5) 0.0164(4) -0.0004(4) -0.0044(4) -0.0024(4)
W16 0.0281(5) 0.0198(5) 0.0207(4) -0.0002(4) 0.0021(4) -0.0100(4)
W17 0.0259(5) 0.0293(5) 0.0259(5) -0.0037(4) -0.0036(4) -0.0099(4)
W18 0.0439(6) 0.0186(5) 0.0217(5) 0.0015(4) 0.0030(4) -0.0131(4)
W19 0.0234(5) 0.0269(5) 0.0161(4) -0.0014(4) 0.0008(4) -0.0092(4)
W20 0.0208(5) 0.0309(5) 0.0219(5) -0.0032(4) 0.0019(4) -0.0032(4)
W21 0.0347(5) 0.0292(5) 0.0150(4) 0.0006(4) -0.0006(4) -0.0145(4)
W22 0.0261(5) 0.0366(6) 0.0260(5) -0.0021(4) -0.0060(4) 0.0036(5)
W23 0.0261(5) 0.0305(5) 0.0154(4) 0.0010(4) 0.0037(4) -0.0111(4)
W24 0.0265(5) 0.0238(5) 0.0219(5) -0.0049(4) 0.0045(4) -0.0100(4)
W25 0.0222(5) 0.0310(5) 0.0238(5) -0.0035(4) 0.0010(4) -0.0050(4)
W26 0.0324(5) 0.0234(5) 0.0246(5) -0.0063(4) 0.0015(4) -0.0131(4)
W27 0.0502(6) 0.0175(5) 0.0191(5) 0.0022(4) -0.0018(4) -0.0043(5)
W28 0.0365(6) 0.0224(5) 0.0190(5) -0.0028(4) -0.0011(4) 0.0055(5)
W29 0.0420(6) 0.0271(5) 0.0099(4) 0.0013(4) 0.0012(4) -0.0008(5)
W30 0.0298(5) 0.0216(5) 0.0117(4) -0.0026(4) 0.0019(4) -0.0020(4)
W31 0.0356(6) 0.0460(6) 0.0178(5) 0.0032(4) -0.0060(4) 0.0020(5)
W32 0.0394(6) 0.0239(5) 0.0195(5) 0.0015(4) -0.0041(4) 0.0047(5)
W33 0.0608(7) 0.0265(5) 0.0193(5) 0.0020(4) 0.0008(5) -0.0186(5)
W34 0.0476(6) 0.0168(5) 0.0182(5) -0.0030(4) -0.0010(4) -0.0029(5)
W35 0.0329(5) 0.0308(5) 0.0175(4) -0.0040(4) -0.0043(4) -0.0075(4)
W36 0.0545(7) 0.0222(5) 0.0184(5) 0.0054(4) 0.0041(5) 0.0021(5)
W37 0.0238(5) 0.0460(6) 0.0242(5) -0.0004(4) -0.0013(4) -0.0075(5)
W38 0.0656(7) 0.0156(5) 0.0185(5) -0.0010(4) 0.0091(5) -0.0007(5)
W39 0.0419(7) 0.0366(6) 0.0284(5) 0.0079(5) -0.0034(5) 0.0118(5)
W40 0.0489(7) 0.0271(5) 0.0238(5) 0.0015(4) 0.0065(5) 0.0124(5)
W41 0.0310(6) 0.0690(7) 0.0288(5) 0.0018(5) -0.0088(5) -0.0112(5)
W42 0.0288(6) 0.0614(7) 0.0446(6) 0.0099(6) -0.0010(5) 0.0093(6)
W43 0.0315(5) 0.0198(5) 0.0137(4) -0.0017(4) -0.0054(4) -0.0059(4)
W44 0.0309(5) 0.0214(5) 0.0098(4) 0.0000(4) 0.0007(4) -0.0063(4)
W45 0.0283(5) 0.0175(4) 0.0133(4) -0.0035(4) -0.0007(4) -0.0054(4)
W46 0.0249(5) 0.0197(5) 0.0129(4) -0.0021(4) 0.0028(4) -0.0027(4)
W47 0.0400(6) 0.0149(4) 0.0127(4) -0.0014(4) -0.0014(4) -0.0057(4)
W48 0.0322(5) 0.0248(5) 0.0144(4) -0.0005(4) -0.0044(4) -0.0019(4)
W49 0.0312(5) 0.0197(5) 0.0136(4) -0.0008(4) -0.0026(4) -0.0008(4)
W50 0.0381(6) 0.0321(5) 0.0152(4) 0.0016(4) 0.0040(4) -0.0117(5)
W51 0.0409(6) 0.0202(5) 0.0128(4) 0.0012(4) -0.0007(4) -0.0076(4)
W52 0.0281(5) 0.0187(5) 0.0136(4) 0.0015(4) 0.0005(4) -0.0061(4)
W53 0.0274(5) 0.0226(5) 0.0124(4) -0.0012(4) 0.0016(4) 0.0003(4)
W54 0.0435(6) 0.0207(5) 0.0229(5) -0.0037(4) -0.0001(4) -0.0136(4)
Fe1 0.0495(11) 0.0486(10) 0.0368(9) 0.0010(8) -0.0006(8) -0.0077(9)
Fe2 0.0576(11) 0.0567(11) 0.0362(9) 0.0006(8) -0.0073(9) -0.0175(9)
Fe3 0.0597(12) 0.0548(11) 0.0392(10) 0.0026(8) -0.0065(9) -0.0175(9)
Fe4 0.0546(12) 0.0598(11) 0.0390(10) -0.0008(9) 0.0033(9) -0.0085(10)
Fe5 0.0508(11) 0.0492(10) 0.0304(9) 0.0003(8) 0.0012(8) -0.0126(9)
Fe6 0.0491(11) 0.0520(10) 0.0383(9) -0.0041(8) -0.0021(8) -0.0100(9)
Fe7 0.0507(11) 0.0505(10) 0.0339(9) -0.0018(8) -0.0011(8) -0.0107(9)
Fe8 0.0565(11) 0.0520(10) 0.0314(9) -0.0012(8) 0.0020(8) -0.0148(9)
Fe9 0.0671(13) 0.0531(11) 0.0391(10) -0.0034(8) -0.0062(9) -0.0133(10)
Fe10 0.0582(12) 0.0505(10) 0.0389(10) 0.0017(8) 0.0084(9) -0.0139(9)
Fe11 0.0521(11) 0.0520(11) 0.0385(10) -0.0014(8) 0.0077(9) -0.0062(9)
Fe12 0.0527(11) 0.0439(10) 0.0359(9) -0.0005(8) -0.0046(8) -0.0104(9)
P3 0.020(3) 0.012(3) 0.014(3) -0.006(2) 0.000(2) 0.005(2)
P6 0.021(3) 0.025(3) 0.012(3) 0.000(2) -0.003(2) -0.001(3)
K1 0.067(13) 0.017(9) 0.030(9) -0.008(8) 0.003(9) 0.017(9)
K2 0.010(8) 0.060(12) 0.033(9) 0.002(9) 0.009(7) 0.003(8)
K3 0.072(14) 0.037(10) 0.076(14) 0.037(10) -0.024(12) -0.026(10)
K4 0.061(13) 0.011(8) 0.073(13) -0.015(9) -0.029(11) 0.006(9)
K5 0.053(12) 0.024(9) 0.023(8) -0.007(7) 0.014(8) 0.005(9)
K6 0.086(16) 0.026(10) 0.033(10) 0.003(8) 0.012(11) 0.003(10)
Na1 0.082(7) 0.036(5) 0.019(5) -0.002(4) 0.006(5) -0.016(5)
Na2 0.085(9) 0.033(6) 0.039(7) -0.006(5) 0.009(7) -0.032(6)
Na4 0.063(9) 0.055(8) 0.036(7) 0.004(6) -0.025(7) -0.035(7)
Na5 0.032(8) 0.068(9) 0.069(10) -0.007(8) -0.006(7) -0.024(7)
Na6 0.038(8) 0.045(8) 0.057(9) 0.003(7) -0.016(7) -0.013(7)
O17 0.036(9) 0.012(7) 0.010(7) -0.004(6) -0.006(6) 0.006(7)
O26 0.022(8) 0.017(7) 0.018(7) 0.012(6) 0.005(6) -0.002(6)
O27 0.033(8) 0.029(8) 0.012(7) 0.010(6) 0.000(6) -0.013(7)
O31 0.025(8) 0.024(8) 0.017(7) -0.003(6) 0.002(6) -0.005(7)
O42 0.024(8) 0.009(7) 0.028(8) 0.000(6) 0.005(7) 0.006(6)
O53 0.015(7) 0.010(6) 0.017(7) 0.001(5) -0.003(6) -0.005(6)
O55 0.033(9) 0.038(9) 0.015(7) 0.008(7) -0.005(7) -0.002(7)
O56 0.033(9) 0.027(8) 0.015(7) -0.001(6) -0.004(7) -0.004(7)
O66 0.030(8) 0.033(8) 0.021(8) 0.005(6) 0.007(7) -0.021(7)
O67 0.050(9) 0.013(7) 0.007(6) 0.003(6) -0.001(7) -0.007(7)
O73 0.026(8) 0.012(7) 0.030(8) 0.002(6) 0.006(7) 0.000(6)
O74 0.014(7) 0.017(7) 0.013(7) 0.008(6) -0.007(6) 0.000(6)
O76 0.024(7) 0.017(7) 0.011(6) 0.004(5) -0.006(6) -0.012(6)
O78 0.027(8) 0.026(8) 0.008(6) -0.004(6) -0.006(6) -0.004(7)
O82 0.060(10) 0.026(7) 0.010(7) -0.007(6) 0.006(7) -0.030(7)
O88 0.020(8) 0.044(9) 0.016(7) -0.001(7) 0.003(6) -0.001(7)
O90 0.042(9) 0.016(7) 0.022(8) -0.008(6) 0.018(7) -0.012(7)
O94 0.048(10) 0.035(8) 0.013(7) -0.003(6) 0.006(7) -0.018(8)
O96 0.066(12) 0.013(8) 0.022(8) 0.000(6) -0.006(8) 0.009(8)
O104 0.029(8) 0.020(7) 0.041(9) 0.000(7) -0.006(7) -0.016(7)
O105 0.063(11) 0.012(7) 0.020(7) -0.007(6) -0.016(8) 0.003(7)
O106 0.024(7) 0.031(7) 0.016(7) -0.007(6) 0.009(6) -0.021(6)
O107 0.025(8) 0.042(9) 0.026(8) -0.004(7) 0.012(7) -0.012(7)
O110 0.040(9) 0.028(8) 0.009(7) 0.002(6) -0.010(6) -0.008(7)
O121 0.042(9) 0.028(8) 0.053(10) -0.003(7) -0.021(8) -0.023(7)
O123 0.039(9) 0.027(8) 0.030(8) -0.006(7) 0.014(7) -0.022(7)
O126 0.048(10) 0.032(8) 0.016(7) 0.006(7) -0.009(7) -0.003(8)
O132 0.016(7) 0.024(8) 0.019(7) 0.004(6) 0.002(6) -0.003(6)
O133 0.044(10) 0.049(9) 0.041(10) 0.003(8) -0.001(8) -0.024(8)
O134 0.076(12) 0.009(7) 0.013(7) -0.003(6) 0.014(8) -0.004(8)
O135 0.057(11) 0.029(8) 0.020(8) 0.001(7) 0.006(8) -0.015(8)
O136 0.070(11) 0.030(8) 0.010(7) -0.002(6) 0.004(8) -0.019(8)
O137 0.021(8) 0.023(8) 0.036(9) 0.014(7) -0.006(7) -0.003(7)
O143 0.084(12) 0.032(8) 0.017(8) 0.004(7) 0.011(8) -0.031(8)
O144 0.031(8) 0.025(8) 0.055(10) 0.001(7) -0.030(8) -0.008(7)
O147 0.062(10) 0.031(8) 0.027(8) -0.013(7) 0.011(8) -0.036(7)
O148 0.016(7) 0.058(9) 0.012(7) -0.004(7) 0.006(6) -0.020(7)
O149 0.023(8) 0.053(10) 0.035(9) 0.002(8) -0.006(7) -0.012(8)
O150 0.034(9) 0.037(9) 0.013(7) -0.011(7) -0.001(7) 0.006(8)
O151 0.024(9) 0.056(10) 0.044(10) 0.021(8) 0.010(8) 0.005(8)
O152 0.019(9) 0.048(10) 0.046(10) -0.006(8) 0.004(8) 0.019(8)
O153 0.030(9) 0.042(9) 0.025(8) 0.013(7) -0.011(7) -0.015(7)
O154 0.042(10) 0.034(9) 0.035(9) 0.012(7) 0.000(8) -0.010(8)
O155 0.049(10) 0.052(10) 0.018(8) 0.005(7) 0.003(8) -0.014(8)
O157 0.031(9) 0.055(9) 0.042(9) 0.029(8) -0.002(8) -0.019(8)
O159 0.008(7) 0.041(8) 0.041(9) 0.005(7) -0.003(7) -0.015(7)
O165 0.044(10) 0.023(8) 0.042(9) -0.019(7) -0.027(8) 0.015(8)
O166 0.056(12) 0.039(9) 0.029(9) 0.013(8) 0.019(8) 0.015(9)
O168 0.022(9) 0.027(8) 0.065(11) -0.021(8) 0.000(8) 0.002(7)
O170 0.034(9) 0.027(8) 0.027(8) 0.004(7) -0.006(7) -0.003(7)
O172 0.045(10) 0.049(10) 0.031(8) -0.024(7) -0.022(8) -0.003(8)
O173 0.040(11) 0.038(9) 0.047(10) -0.001(8) 0.003(9) 0.006(8)
O174 0.037(10) 0.029(9) 0.045(10) 0.009(8) -0.009(8) 0.011(8)
O176 0.040(11) 0.046(10) 0.060(11) -0.015(9) -0.011(9) 0.005(9)
O177 0.049(9) 0.088(11) 0.018(8) 0.014(7) -0.016(7) -0.052(8)
O179 0.028(10) 0.035(9) 0.060(11) -0.002(8) 0.005(9) 0.005(8)

loop_
_atom_type_symbol
_atom_type_description
_atom_type_scat_dispersion_real
_atom_type_scat_dispersion_imag
_atom_type_scat_source
W W -0.8490 6.8722 'International Tables Vol C Tables 4.2.6.8 and 6.1.1.4'
Fe Fe 0.3463 0.8444 'International Tables Vol C Tables 4.2.6.8 and 6.1.1.4'
P P 0.1023 0.0942 'International Tables Vol C Tables 4.2.6.8 and 6.1.1.4'
K K 0.2009 0.2494 'International Tables Vol C Tables 4.2.6.8 and 6.1.1.4'
Na Na 0.0362 0.0249 'International Tables Vol C Tables 4.2.6.8 and 6.1.1.4'
O O 0.0106 0.0060 'International Tables Vol C Tables 4.2.6.8 and 6.1.1.4'
H H 0.0000 0.0000 'International Tables Vol C Tables 4.2.6.8 and 6.1.1.4'

loop_
_geom_angle_atom_site_label_1
_geom_angle_atom_site_label_2
_geom_angle_atom_site_label_3
_geom_angle
_geom_angle_site_symmetry_1
_geom_angle_site_symmetry_3
O90 W1 O132 95.6(6) . .
O90 W1 O2 92.4(6) . .
O132 W1 O2 99.7(5) . .
O90 W1 O62 87.1(6) . .
O132 W1 O62 163.1(5) . .
O2 W1 O62 96.8(5) . .
O90 W1 O88 174.2(6) . .
O132 W1 O88 88.3(6) . .
O2 W1 O88 91.2(5) . .
O62 W1 O88 87.9(5) . .
O90 W1 O51 92.1(5) . .
O132 W1 O51 88.0(5) . .
O2 W1 O51 170.7(5) . .
O62 W1 O51 75.2(4) . .
O88 W1 O51 83.7(5) . .
O90 W1 K1 69.2(5) . .
O132 W1 K1 46.8(4) . .
O2 W1 K1 63.7(5) . .
O62 W1 K1 147.5(4) . .
O88 W1 K1 116.6(5) . .
O51 W1 K1 125.7(4) . .
O90 W1 K4 45.9(5) . .
O132 W1 K4 140.6(5) . .
O2 W1 K4 77.9(5) . .
O62 W1 K4 47.3(5) . .
O88 W1 K4 130.8(5) . .
O51 W1 K4 99.5(4) . .
K1 W1 K4 101.2(4) . .
O2 W2 O106 94.4(6) . .
O2 W2 O145 98.5(6) . .
O106 W2 O145 92.0(6) . .
O2 W2 O50 97.5(6) . .
O106 W2 O50 88.7(6) . .
O145 W2 O50 163.9(5) . .
O2 W2 O41 89.4(5) . .
O106 W2 O41 174.5(5) . .
O145 W2 O41 91.3(6) . .
O50 W2 O41 86.9(5) . .
O2 W2 O40 169.1(6) . .
O106 W2 O40 92.7(5) . .
O145 W2 O40 89.4(5) . .
O50 W2 O40 74.5(5) . .
O41 W2 O40 82.9(5) . .
O2 W2 K4 80.8(5) . .
O106 W2 K4 47.2(5) . .
O145 W2 K4 138.5(5) . .
O50 W2 K4 46.8(5) . .
O41 W2 K4 130.0(5) . .
O40 W2 K4 98.2(4) . .
O2 W2 K1 63.4(5) . .
O106 W2 K1 68.6(5) . .
O145 W2 K1 45.2(4) . .
O50 W2 K1 147.8(4) . .
O41 W2 K1 116.7(5) . .
O40 W2 K1 127.2(4) . .
K4 W2 K1 102.3(4) . .
O1 W3 O38 99.3(5) . .
O1 W3 O90 94.1(5) . .
O38 W3 O90 94.9(6) . .
O1 W3 O6 93.6(5) . .
O38 W3 O6 166.6(5) . .
O90 W3 O6 87.9(5) . .
O1 W3 O37 89.9(5) . .
O38 W3 O37 88.9(5) . .
O90 W3 O37 173.9(5) . .
O6 W3 O37 87.3(5) . .
O1 W3 O11 168.7(5) . .
O38 W3 O11 89.8(5) . .
O90 W3 O11 91.8(5) . .
O6 W3 O11 77.0(4) . .
O37 W3 O11 83.5(5) . .
O1 W3 K4 78.3(5) . .
O38 W3 K4 141.1(5) . .
O90 W3 K4 47.3(5) . .
O6 W3 K4 45.7(4) . .
O37 W3 K4 129.6(4) . .
O11 W3 K4 98.8(4) . .
O1 W3 K1 64.6(5) . .
O38 W3 K1 46.7(4) . .
O90 W3 K1 68.2(5) . .
O6 W3 K1 145.1(4) . .
O37 W3 K1 117.7(5) . .
O11 W3 K1 126.7(4) . .
K4 W3 K1 101.1(4) . .
O80 W4 O106 94.4(6) . .
O80 W4 O1 97.9(5) . .
O106 W4 O1 93.1(6) . .
O80 W4 O23 163.9(5) . .
O106 W4 O23 89.3(6) . .
O1 W4 O23 97.6(5) . .
O80 W4 O8 90.3(5) . .
O106 W4 O8 173.7(5) . .
O1 W4 O8 90.4(5) . .
O23 W4 O8 85.1(5) . .
O80 W4 O9 89.6(5) . .
O106 W4 O9 92.4(5) . .
O1 W4 O9 170.3(5) . .
O23 W4 O9 74.6(4) . .
O8 W4 O9 83.4(4) . .
O80 W4 K4 140.4(5) . .
O106 W4 K4 46.9(5) . .
O1 W4 K4 79.5(5) . .
O23 W4 K4 47.9(5) . .
O8 W4 K4 129.0(4) . .
O9 W4 K4 98.7(4) . .
O80 W4 K1 45.7(5) . .
O106 W4 K1 67.8(5) . .
O1 W4 K1 63.9(4) . .
O23 W4 K1 148.5(5) . .
O8 W4 K1 118.4(4) . .
O9 W4 K1 125.6(4) . .
K4 W4 K1 101.6(4) . .
O10 W5 O145 96.4(6) . .
O10 W5 O99 96.5(6) . .
O145 W5 O99 92.6(6) . .
O10 W5 O28 100.3(5) . .
O145 W5 O28 163.1(5) . .
O99 W5 O28 88.3(5) . .
O10 W5 O26 90.4(6) . .
O145 W5 O26 92.2(6) . .
O99 W5 O26 171.1(5) . .
O28 W5 O26 84.9(5) . .
O10 W5 O69 171.9(6) . .
O145 W5 O69 87.7(5) . .
O99 W5 O69 90.2(5) . .
O28 W5 O69 75.3(5) . .
O26 W5 O69 82.5(5) . .
O10 W5 K1 60.7(5) . .
O145 W5 K1 46.3(5) . .
O99 W5 K1 69.9(5) . .
O28 W5 K1 147.7(5) . .
O26 W5 K1 118.6(5) . .
O69 W5 K1 126.3(4) . .
O10 W5 K3 80.9(5) . .
O145 W5 K3 139.4(5) . .
O99 W5 K3 48.2(5) . .
O28 W5 K3 47.6(5) . .
O26 W5 K3 128.1(5) . .
O69 W5 K3 100.4(4) . .
K1 W5 K3 101.2(4) . .
O27 W6 O54 94.7(5) . .
O27 W6 O10 95.3(6) . .
O54 W6 O10 98.4(5) . .
O27 W6 O156 88.7(6) . .
O54 W6 O156 163.0(5) . .
O10 W6 O156 97.9(6) . .
O27 W6 O53 172.6(5) . .
O54 W6 O53 89.1(5) . .
O10 W6 O53 90.4(6) . .
O156 W6 O53 85.9(5) . .
O27 W6 O34 89.1(5) . .
O54 W6 O34 89.2(5) . .
O10 W6 O34 170.8(5) . .
O156 W6 O34 74.2(5) . .
O53 W6 O34 84.5(5) . .
O27 W6 K1 69.1(5) . .
O54 W6 K1 47.6(4) . .
O10 W6 K1 62.5(5) . .
O156 W6 K1 147.4(5) . .
O53 W6 K1 117.8(5) . .
O34 W6 K1 126.7(4) . .
O27 W6 K3 48.5(5) . .
O54 W6 K3 142.3(5) . .
O10 W6 K3 80.3(5) . .
O156 W6 K3 46.4(5) . .
O53 W6 K3 128.5(4) . .
O34 W6 K3 96.8(4) . .
K1 W6 K3 102.3(4) . .
O7 W7 O99 95.1(6) . .
O7 W7 O80 97.3(5) . .
O99 W7 O80 93.9(6) . .
O7 W7 O74 100.0(5) . .
O99 W7 O74 87.3(5) . .
O80 W7 O74 162.5(5) . .
O7 W7 O66 92.4(6) . .
O99 W7 O66 171.1(5) . .
O80 W7 O66 89.8(6) . .
O74 W7 O66 86.8(5) . .
O7 W7 O52 171.5(6) . .
O99 W7 O52 91.1(5) . .
O80 W7 O52 88.0(5) . .
O74 W7 O52 74.5(5) . .
O66 W7 O52 80.9(5) . .
O7 W7 K1 61.9(5) . .
O99 W7 K1 68.9(5) . .
O80 W7 K1 46.9(5) . .
O74 W7 K1 147.3(4) . .
O66 W7 K1 119.0(5) . .
O52 W7 K1 126.1(4) . .
O7 W7 K3 79.3(5) . .
O99 W7 K3 47.5(5) . .
O80 W7 K3 140.0(5) . .
O74 W7 K3 47.6(5) . .
O66 W7 K3 130.0(5) . .
O52 W7 K3 100.8(4) . .
K1 W7 K3 100.2(4) . .
O27 W8 O113 93.7(6) . .
O27 W8 O7 93.4(5) . .
O113 W8 O7 98.5(5) . .
O27 W8 O63 88.6(6) . .
O113 W8 O63 163.4(5) . .
O7 W8 O63 97.7(5) . .
O27 W8 O137 171.4(6) . .
O113 W8 O137 89.6(6) . .
O7 W8 O137 94.0(5) . .
O63 W8 O137 85.9(6) . .
O27 W8 O85 90.0(5) . .
O113 W8 O85 89.0(5) . .
O7 W8 O85 171.5(5) . .
O63 W8 O85 74.6(5) . .
O137 W8 O85 82.1(5) . .
O27 W8 K1 67.7(5) . .
O113 W8 K1 46.7(4) . .
O7 W8 K1 63.2(5) . .
O63 W8 K1 147.2(4) . .
O137 W8 K1 119.9(5) . .
O85 W8 K1 125.3(4) . .
O27 W8 K3 48.0(5) . .
O113 W8 K3 140.7(5) . .
O7 W8 K3 78.6(4) . .
O63 W8 K3 47.0(5) . .
O137 W8 K3 129.5(5) . .
O85 W8 K3 98.0(4) . .
K1 W8 K3 101.1(4) . .
O54 W9 O94 94.0(6) . .
O54 W9 O12 98.6(5) . .
O94 W9 O12 94.1(6) . .
O54 W9 O108 165.0(6) . .
O94 W9 O108 88.8(6) . .
O12 W9 O108 95.9(6) . .
O54 W9 O77 88.0(5) . .
O94 W9 O77 176.2(5) . .
O12 W9 O77 88.8(5) . .
O108 W9 O77 88.5(5) . .
O54 W9 O60 88.2(5) . .
O94 W9 O60 91.5(5) . .
O12 W9 O60 170.8(5) . .
O108 W9 O60 77.0(5) . .
O77 W9 O60 85.3(5) . .
O54 W9 K1 45.5(4) . .
O94 W9 K1 68.6(5) . .
O12 W9 K1 64.4(5) . .
O108 W9 K1 147.6(5) . .
O77 W9 K1 114.9(4) . .
O60 W9 K1 124.6(4) . .
O54 W9 K2 141.0(5) . .
O94 W9 K2 48.1(5) . .
O12 W9 K2 78.7(4) . .
O108 W9 K2 46.4(5) . .
O77 W9 K2 130.4(4) . .
O60 W9 K2 99.8(4) . .
K1 W9 K2 102.4(4) . .
O12 W10 O132 97.2(5) . .
O12 W10 O36 96.5(6) . .
O132 W10 O36 96.1(6) . .
O12 W10 O30 98.5(6) . .
O132 W10 O30 163.5(6) . .
O36 W10 O30 87.0(6) . .
O12 W10 O93 88.7(6) . .
O132 W10 O93 88.0(5) . .
O36 W10 O93 172.9(5) . .
O30 W10 O93 87.4(6) . .
O12 W10 O19 170.2(6) . .
O132 W10 O19 86.7(5) . .
O36 W10 O19 92.0(5) . .
O30 W10 O19 76.9(5) . .
O93 W10 O19 82.5(5) . .
O12 W10 K2 79.6(5) . .
O132 W10 K2 141.4(5) . .
O36 W10 K2 47.0(5) . .
O30 W10 K2 47.6(5) . .
O93 W10 K2 129.9(4) . .
O19 W10 K2 102.8(4) . .
O12 W10 K1 63.2(5) . .
O132 W10 K1 46.2(5) . .
O36 W10 K1 70.8(5) . .
O30 W10 K1 148.3(5) . .
O93 W10 K1 116.0(4) . .
O19 W10 K1 124.7(4) . .
K2 W10 K1 101.6(4) . .
O5 W11 O113 96.2(5) . .
O5 W11 O94 93.8(6) . .
O113 W11 O94 93.8(6) . .
O5 W11 O101 91.5(6) . .
O113 W11 O101 89.0(5) . .
O94 W11 O101 173.7(6) . .
O5 W11 O70 98.9(6) . .
O113 W11 O70 164.5(6) . .
O94 W11 O70 88.6(6) . .
O101 W11 O70 87.2(6) . .
O5 W11 O84 172.8(5) . .
O113 W11 O84 88.4(5) . .
O94 W11 O84 91.4(5) . .
O101 W11 O84 83.1(5) . .
O70 W11 O84 76.2(5) . .
O5 W11 K1 62.7(5) . .
O113 W11 K1 45.6(5) . .
O94 W11 K1 67.5(5) . .
O101 W11 K1 118.2(5) . .
O70 W11 K1 147.4(5) . .
O84 W11 K1 124.0(4) . .
O5 W11 K2 80.2(5) . .
O113 W11 K2 140.6(5) . .
O94 W11 K2 47.9(4) . .
O101 W11 K2 130.1(4) . .
O70 W11 K2 46.8(5) . .
O84 W11 K2 99.7(4) . .
K1 W11 K2 101.4(4) . .
O36 W12 O5 94.8(6) . .
O36 W12 O38 96.7(6) . .
O5 W12 O38 97.0(5) . .
O36 W12 O35 87.2(6) . .
O5 W12 O35 101.6(6) . .
O38 W12 O35 160.6(6) . .
O36 W12 O110 172.3(5) . .
O5 W12 O110 90.9(6) . .
O38 W12 O110 87.8(5) . .
O35 W12 O110 86.5(6) . .
O36 W12 O3 93.0(5) . .
O5 W12 O3 172.0(5) . .
O38 W12 O3 84.0(5) . .
O35 W12 O3 76.8(5) . .
O110 W12 O3 81.2(5) . .
O36 W12 K2 45.2(5) . .
O5 W12 K2 79.7(5) . .
O38 W12 K2 140.4(5) . .
O35 W12 K2 50.1(5) . .
O110 W12 K2 131.4(4) . .
O3 W12 K2 104.6(4) . .
O36 W12 K1 70.8(5) . .
O5 W12 K1 62.0(5) . .
O38 W12 K1 46.7(4) . .
O35 W12 K1 150.2(5) . .
O110 W12 K1 116.7(4) . .
O3 W12 K1 122.8(4) . .
K2 W12 K1 100.7(3) . .
O64 W13 O74 101.9(6) . .
O64 W13 O15 98.2(6) . .
O74 W13 O15 92.3(6) . .
O64 W13 O102 99.8(6) . .
O74 W13 O102 158.0(5) . .
O15 W13 O102 88.2(6) . .
O64 W13 O98 98.1(6) . .
O74 W13 O98 91.4(5) . .
O15 W13 O98 162.2(6) . .
O102 W13 O98 82.0(5) . .
O64 W13 O52 176.1(6) . .
O74 W13 O52 76.1(5) . .
O15 W13 O52 85.3(5) . .
O102 W13 O52 82.0(5) . .
O98 W13 O52 78.7(5) . .
O64 W13 K3 76.5(5) . .
O74 W13 K3 51.0(5) . .
O15 W13 K3 53.7(5) . .
O102 W13 K3 139.8(5) . .
O98 W13 K3 138.2(5) . .
O52 W13 K3 104.4(4) . .
O169 W14 O61 101.5(7) . .
O169 W14 O170 100.9(7) . .
O61 W14 O170 89.9(6) . .
O169 W14 O79 103.2(6) . .
O61 W14 O79 84.0(6) . .
O170 W14 O79 156.0(6) . .
O169 W14 O150 102.5(7) . .
O61 W14 O150 155.7(6) . .
O170 W14 O150 89.1(6) . .
O79 W14 O150 87.1(6) . .
O169 W14 O17 172.7(6) . .
O61 W14 O17 82.8(5) . .
O170 W14 O17 73.2(5) . .
O79 W14 O17 83.0(5) . .
O150 W14 O17 73.7(5) . .
O65 W15 O62 101.5(6) . .
O65 W15 O4 98.7(6) . .
O62 W15 O4 93.3(5) . .
O65 W15 O14 100.8(6) . .
O62 W15 O14 157.3(5) . .
O4 W15 O14 87.6(5) . .
O65 W15 O103 95.8(6) . .
O62 W15 O103 92.2(6) . .
O4 W15 O103 163.0(5) . .
O14 W15 O103 81.2(5) . .
O65 W15 O51 174.9(6) . .
O62 W15 O51 75.0(5) . .
O4 W15 O51 85.3(5) . .
O14 W15 O51 82.5(5) . .
O103 W15 O51 80.7(5) . .
O65 W15 K4 77.7(5) . .
O62 W15 K4 51.8(5) . .
O4 W15 K4 52.9(5) . .
O14 W15 K4 138.9(5) . .
O103 W15 K4 139.9(5) . .
O51 W15 K4 102.5(4) . .
O133 W16 O8 103.5(6) . .
O133 W16 O66 104.7(7) . .
O8 W16 O66 95.3(6) . .
O133 W16 O131 97.6(6) . .
O8 W16 O131 87.7(5) . .
O66 W16 O131 156.1(5) . .
O133 W16 O134 98.6(7) . .
O8 W16 O134 156.5(6) . .
O66 W16 O134 86.7(6) . .
O131 W16 O134 81.4(5) . .
O133 W16 O45 166.1(6) . .
O8 W16 O45 85.0(5) . .
O66 W16 O45 85.2(5) . .
O131 W16 O45 71.4(5) . .
O134 W16 O45 71.8(6) . .
O144 W17 O95 98.8(7) . .
O144 W17 O103 104.2(6) . .
O95 W17 O103 93.2(6) . .
O144 W17 O112 100.1(6) . .
O95 W17 O112 87.7(5) . .
O103 W17 O112 155.2(6) . .
O144 W17 O104 104.4(7) . .
O95 W17 O104 156.5(6) . .
O103 W17 O104 84.0(6) . .
O112 W17 O104 85.5(5) . .
O144 W17 O31 169.9(6) . .
O95 W17 O31 73.6(5) . .
O103 W17 O31 83.3(5) . .
O112 W17 O31 73.2(5) . .
O104 W17 O31 82.9(5) . .
O146 W18 O131 100.5(6) . .
O146 W18 O73 100.0(6) . .
O131 W18 O73 89.0(5) . .
O146 W18 O82 103.7(6) . .
O131 W18 O82 155.8(6) . .
O73 W18 O82 87.9(6) . .
O146 W18 O67 102.0(6) . .
O131 W18 O67 89.1(6) . .
O73 W18 O67 157.9(6) . .
O82 W18 O67 84.9(6) . .
O146 W18 O45 171.0(6) . .
O131 W18 O45 72.1(5) . .
O73 W18 O45 75.1(5) . .
O82 W18 O45 83.9(5) . .
O67 W18 O45 83.4(5) . .
O118 W19 O37 103.9(6) . .
O118 W19 O110 102.4(7) . .
O37 W19 O110 94.0(6) . .
O118 W19 O92 99.4(6) . .
O37 W19 O92 87.3(5) . .
O110 W19 O92 157.2(6) . .
O118 W19 O122 99.2(6) . .
O37 W19 O122 155.4(5) . .
O110 W19 O122 89.4(5) . .
O92 W19 O122 80.4(5) . .
O118 W19 O48 166.6(6) . .
O37 W19 O48 84.3(5) . .
O110 W19 O48 87.3(5) . .
O92 W19 O48 70.1(5) . .
O122 W19 O48 71.4(5) . .
O179 W20 O41 104.7(7) . .
O179 W20 O26 102.9(7) . .
O41 W20 O26 95.7(6) . .
O179 W20 O170 96.1(7) . .
O41 W20 O170 157.9(6) . .
O26 W20 O170 86.6(6) . .
O179 W20 O153 98.7(7) . .
O41 W20 O153 88.3(6) . .
O26 W20 O153 156.3(6) . .
O170 W20 O153 81.3(5) . .
O179 W20 O17 164.9(6) . .
O41 W20 O17 85.9(5) . .
O26 W20 O17 86.3(5) . .
O170 W20 O17 72.3(5) . .
O153 W20 O17 70.6(5) . .
O160 W21 O77 102.0(7) . .
O160 W21 O53 101.4(6) . .
O77 W21 O53 95.1(5) . .
O160 W21 O148 96.6(6) . .
O77 W21 O148 160.1(5) . .
O53 W21 O148 88.0(5) . .
O160 W21 O76 100.7(6) . .
O77 W21 O76 89.3(5) . .
O53 W21 O76 156.0(5) . .
O148 W21 O76 80.3(5) . .
O160 W21 O18 165.7(6) . .
O77 W21 O18 88.2(5) . .
O53 W21 O18 87.5(5) . .
O148 W21 O18 72.3(5) . .
O76 W21 O18 69.0(5) . .
O163 W22 O153 102.9(7) . .
O163 W22 O168 99.8(7) . .
O153 W22 O168 92.4(6) . .
O163 W22 O150 102.7(7) . .
O153 W22 O150 87.8(6) . .
O168 W22 O150 156.8(7) . .
O163 W22 O129 101.2(7) . .
O153 W22 O129 155.9(6) . .
O168 W22 O129 85.2(6) . .
O150 W22 O129 85.3(6) . .
O163 W22 O17 175.5(7) . .
O153 W22 O17 73.8(6) . .
O168 W22 O17 83.5(6) . .
O150 W22 O17 74.3(5) . .
O129 W22 O17 82.1(5) . .
O147 W23 O92 100.3(6) . .
O147 W23 O46 103.5(6) . .
O92 W23 O46 91.6(6) . .
O147 W23 O47 102.8(6) . .
O92 W23 O47 156.8(5) . .
O46 W23 O47 84.6(6) . .
O147 W23 O123 98.7(6) . .
O92 W23 O123 86.7(6) . .
O46 W23 O123 157.6(6) . .
O47 W23 O123 88.2(6) . .
O147 W23 O48 170.8(6) . .
O92 W23 O48 73.3(5) . .
O46 W23 O48 83.5(5) . .
O47 W23 O48 83.5(5) . .
O123 W23 O48 74.6(5) . .
O127 W24 O93 100.8(6) . .
O127 W24 O88 104.9(6) . .
O93 W24 O88 94.0(6) . .
O127 W24 O95 99.7(6) . .
O93 W24 O95 157.8(5) . .
O88 W24 O95 89.0(6) . .
O127 W24 O119 96.5(6) . .
O93 W24 O119 88.0(6) . .
O88 W24 O119 157.6(6) . .
O95 W24 O119 81.1(5) . .
O127 W24 O31 166.3(6) . .
O93 W24 O31 86.3(5) . .
O88 W24 O31 86.1(5) . .
O95 W24 O31 71.9(5) . .
O119 W24 O31 71.8(5) . .
O149 W25 O122 101.1(7) . .
O149 W25 O22 105.8(6) . .
O122 W25 O22 92.6(5) . .
O149 W25 O123 96.1(7) . .
O122 W25 O123 87.0(6) . .
O22 W25 O123 157.7(6) . .
O149 W25 O39 103.1(6) . .
O122 W25 O39 155.6(5) . .
O22 W25 O39 83.6(6) . .
O123 W25 O39 87.6(6) . .
O149 W25 O48 168.6(6) . .
O122 W25 O48 73.4(5) . .
O22 W25 O48 84.7(5) . .
O123 W25 O48 73.9(5) . .
O39 W25 O48 82.2(5) . .
O139 W26 O119 99.6(6) . .
O139 W26 O43 101.7(6) . .
O119 W26 O43 91.8(6) . .
O139 W26 O58 104.5(6) . .
O119 W26 O58 155.8(6) . .
O43 W26 O58 84.0(6) . .
O139 W26 O112 101.8(6) . .
O119 W26 O112 87.9(6) . .
O43 W26 O112 156.2(6) . .
O58 W26 O112 86.5(5) . .
O139 W26 O31 171.4(5) . .
O119 W26 O31 73.6(5) . .
O43 W26 O31 84.1(5) . .
O58 W26 O31 82.3(5) . .
O112 W26 O31 73.0(5) . .
O162 W27 O109 104.3(6) . .
O162 W27 O82 97.4(6) . .
O109 W27 O82 86.5(6) . .
O162 W27 O59 98.5(7) . .
O109 W27 O59 88.7(6) . .
O82 W27 O59 164.0(6) . .
O162 W27 O42 97.2(6) . .
O109 W27 O42 158.5(5) . .
O82 W27 O42 90.2(6) . .
O59 W27 O42 88.7(6) . .
O162 W27 O33 172.0(6) . .
O109 W27 O33 83.3(5) . .
O82 W27 O33 80.4(5) . .
O59 W27 O33 84.0(5) . .
O42 W27 O33 75.2(5) . .
O83 W28 O56 103.0(6) . .
O83 W28 O138 99.1(6) . .
O56 W28 O138 157.9(5) . .
O83 W28 O71 98.0(6) . .
O56 W28 O71 88.4(6) . .
O138 W28 O71 90.1(6) . .
O83 W28 O79 99.2(6) . .
O56 W28 O79 87.3(6) . .
O138 W28 O79 87.7(6) . .
O71 W28 O79 162.8(5) . .
O83 W28 O78 173.7(6) . .
O56 W28 O78 83.3(5) . .
O138 W28 O78 74.6(5) . .
O71 W28 O78 82.7(5) . .
O79 W28 O78 80.3(5) . .
O155 W29 O55 102.4(6) . .
O155 W29 O13 99.1(7) . .
O55 W29 O13 89.4(6) . .
O155 W29 O97 96.0(7) . .
O55 W29 O97 88.5(6) . .
O13 W29 O97 164.9(5) . .
O155 W29 O120 100.3(6) . .
O55 W29 O120 157.2(6) . .
O13 W29 O120 89.6(6) . .
O97 W29 O120 86.6(6) . .
O155 W29 O44 173.6(6) . .
O55 W29 O44 83.6(5) . .
O13 W29 O44 83.0(5) . .
O97 W29 O44 81.9(5) . .
O120 W29 O44 73.7(5) . .
O32 W30 O156 98.7(6) . .
O32 W30 O72 99.8(6) . .
O156 W30 O72 94.3(6) . .
O32 W30 O140 95.2(6) . .
O156 W30 O140 91.0(6) . .
O72 W30 O140 163.2(5) . .
O32 W30 O55 101.9(6) . .
O156 W30 O55 159.0(6) . .
O72 W30 O55 85.9(6) . .
O140 W30 O55 83.5(6) . .
O32 W30 O34 173.5(6) . .
O156 W30 O34 75.2(5) . .
O72 W30 O34 83.2(5) . .
O140 W30 O34 82.8(5) . .
O55 W30 O34 84.1(5) . .
O32 W30 K3 75.6(5) . .
O156 W30 K3 51.8(6) . .
O72 W30 K3 54.5(5) . .
O140 W30 K3 138.1(5) . .
O55 W30 K3 138.1(6) . .
O34 W30 K3 101.8(4) . .
O172 W31 O176 100.5(8) . .
O172 W31 O13 96.5(7) . .
O176 W31 O13 162.8(6) . .
O172 W31 O117 103.2(6) . .
O176 W31 O117 88.5(7) . .
O13 W31 O117 89.6(6) . .
O172 W31 O167 100.9(7) . .
O176 W31 O167 88.0(7) . .
O13 W31 O167 86.8(6) . .
O117 W31 O167 155.8(7) . .
O172 W31 O130 173.7(6) . .
O176 W31 O130 79.6(6) . .
O13 W31 O130 83.2(5) . .
O117 W31 O130 83.1(5) . .
O167 W31 O130 72.7(6) . .
O114 W32 O129 99.5(7) . .
O114 W32 O87 104.1(6) . .
O129 W32 O87 89.1(6) . .
O114 W32 O59 96.9(7) . .
O129 W32 O59 163.6(6) . .
O87 W32 O59 87.7(6) . .
O114 W32 O138 98.1(6) . .
O129 W32 O138 87.3(6) . .
O87 W32 O138 157.8(6) . .
O59 W32 O138 89.5(6) . .
O114 W32 O78 172.0(5) . .
O129 W32 O78 80.3(6) . .
O87 W32 O78 83.9(5) . .
O59 W32 O78 83.4(6) . .
O138 W32 O78 73.9(5) . .
O178 W33 O76 102.9(7) . .
O178 W33 O121 102.4(6) . .
O76 W33 O121 92.3(6) . .
O178 W33 O135 101.1(7) . .
O76 W33 O135 86.6(6) . .
O121 W33 O135 156.2(6) . .
O178 W33 O124 100.8(7) . .
O76 W33 O124 156.2(6) . .
O121 W33 O124 85.3(6) . .
O135 W33 O124 86.2(6) . .
O178 W33 O18 172.6(6) . .
O76 W33 O18 72.5(5) . .
O121 W33 O18 83.9(5) . .
O135 W33 O18 73.1(5) . .
O124 W33 O18 83.6(5) . .
O141 W34 O102 102.4(6) . .
O141 W34 O71 98.5(6) . .
O102 W34 O71 89.1(6) . .
O141 W34 O111 97.9(7) . .
O102 W34 O111 86.5(6) . .
O71 W34 O111 163.6(6) . .
O141 W34 O42 99.5(6) . .
O102 W34 O42 158.2(5) . .
O71 W34 O42 87.4(6) . .
O111 W34 O42 90.8(6) . .
O141 W34 O33 173.6(6) . .
O102 W34 O33 84.0(5) . .
O71 W34 O33 82.4(5) . .
O111 W34 O33 81.4(5) . .
O42 W34 O33 74.2(5) . .
O91 W35 O63 101.8(6) . .
O91 W35 O117 100.5(6) . .
O63 W35 O117 157.6(6) . .
O91 W35 O128 98.9(6) . .
O63 W35 O128 91.0(6) . .
O117 W35 O128 84.8(6) . .
O91 W35 O72 97.4(6) . .
O63 W35 O72 93.8(6) . .
O117 W35 O72 84.1(6) . .
O128 W35 O72 161.7(6) . .
O91 W35 O85 175.8(5) . .
O63 W35 O85 74.0(5) . .
O117 W35 O85 83.6(5) . .
O128 W35 O85 80.8(5) . .
O72 W35 O85 83.5(5) . .
O91 W35 K3 75.2(6) . .
O63 W35 K3 52.6(5) . .
O117 W35 K3 135.9(6) . .
O128 W35 K3 139.2(5) . .
O72 W35 K3 54.0(5) . .
O85 W35 K3 102.2(4) . .
O96 W36 O158 103.8(6) . .
O96 W36 O120 97.7(6) . .
O158 W36 O120 158.2(6) . .
O96 W36 O125 97.2(7) . .
O158 W36 O125 90.7(7) . .
O120 W36 O125 90.3(7) . .
O96 W36 O124 97.4(7) . .
O158 W36 O124 87.5(7) . .
O120 W36 O124 86.1(6) . .
O125 W36 O124 165.3(6) . .
O96 W36 O44 172.6(5) . .
O158 W36 O44 83.5(5) . .
O120 W36 O44 74.9(5) . .
O125 W36 O44 83.5(5) . .
O124 W36 O44 81.8(5) . .
O157 W37 O137 105.4(6) . .
O157 W37 O101 103.8(7) . .
O137 W37 O101 94.9(6) . .
O157 W37 O174 96.6(7) . .
O137 W37 O174 156.6(6) . .
O101 W37 O174 87.4(6) . .
O157 W37 O177 97.9(7) . .
O137 W37 O177 86.6(6) . .
O101 W37 O177 157.0(6) . .
O174 W37 O177 82.5(6) . .
O157 W37 O154 163.4(7) . .
O137 W37 O154 86.3(5) . .
O101 W37 O154 86.6(6) . .
O174 W37 O154 70.6(6) . .
O177 W37 O154 70.6(6) . .
O142 W38 O108 102.2(6) . .
O142 W38 O115 98.2(7) . .
O108 W38 O115 94.1(7) . .
O142 W38 O121 98.5(6) . .
O108 W38 O121 92.8(6) . .
O115 W38 O121 160.1(6) . .
O142 W38 O158 100.3(6) . .
O108 W38 O158 157.4(6) . .
O115 W38 O158 84.8(7) . .
O121 W38 O158 81.7(6) . .
O142 W38 O60 177.4(6) . .
O108 W38 O60 75.4(5) . .
O115 W38 O60 82.7(5) . .
O121 W38 O60 81.0(5) . .
O158 W38 O60 82.1(5) . .
O142 W38 K2 77.2(5) . .
O108 W38 K2 50.2(5) . .
O115 W38 K2 55.8(5) . .
O121 W38 K2 139.3(5) . .
O158 W38 K2 139.0(5) . .
O60 W38 K2 101.5(4) . .
O171 W39 O167 102.1(8) . .
O171 W39 O166 99.6(7) . .
O167 W39 O166 158.3(7) . .
O171 W39 O152 98.6(7) . .
O167 W39 O152 91.0(7) . .
O166 W39 O152 86.8(7) . .
O171 W39 O125 96.6(7) . .
O167 W39 O125 88.2(7) . .
O166 W39 O125 88.2(7) . .
O152 W39 O125 164.6(6) . .
O171 W39 O130 176.6(7) . .
O167 W39 O130 74.5(6) . .
O166 W39 O130 83.8(6) . .
O152 W39 O130 81.0(6) . .
O125 W39 O130 83.9(6) . .
O173 W40 O70 97.5(7) . .
O173 W40 O115 99.0(7) . .
O70 W40 O115 95.1(7) . .
O173 W40 O166 100.8(7) . .
O70 W40 O166 161.6(6) . .
O115 W40 O166 84.7(7) . .
O173 W40 O151 96.7(7) . .
O70 W40 O151 92.5(7) . .
O115 W40 O151 161.4(6) . .
O166 W40 O151 82.7(7) . .
O173 W40 O84 173.9(6) . .
O70 W40 O84 77.0(5) . .
O115 W40 O84 84.0(5) . .
O166 W40 O84 84.7(5) . .
O151 W40 O84 81.3(5) . .
O173 W40 K2 75.8(6) . .
O70 W40 K2 50.1(6) . .
O115 W40 K2 55.6(5) . .
O166 W40 K2 138.1(6) . .
O151 W40 K2 139.0(5) . .
O84 W40 K2 101.9(4) . .
O164 W41 O177 103.1(7) . .
O164 W41 O175 101.9(7) . .
O177 W41 O175 89.7(7) . .
O164 W41 O128 100.4(6) . .
O177 W41 O128 91.0(6) . .
O175 W41 O128 156.9(7) . .
O164 W41 O176 100.3(7) . .
O177 W41 O176 156.6(7) . .
O175 W41 O176 85.4(7) . .
O128 W41 O176 84.8(6) . .
O164 W41 O154 175.1(6) . .
O177 W41 O154 74.8(6) . .
O175 W41 O154 73.8(6) . .
O128 W41 O154 84.1(5) . .
O176 W41 O154 81.9(6) . .
O180 W42 O174 100.7(8) . .
O180 W42 O151 103.3(8) . .
O174 W42 O151 90.9(7) . .
O180 W42 O152 102.3(8) . .
O174 W42 O152 157.0(6) . .
O151 W42 O152 83.2(7) . .
O180 W42 O175 99.5(8) . .
O174 W42 O175 90.4(7) . .
O151 W42 O175 156.6(7) . .
O152 W42 O175 86.6(7) . .
O180 W42 O154 170.9(8) . .
O174 W42 O154 74.2(6) . .
O151 W42 O154 84.6(6) . .
O152 W42 O154 83.1(5) . .
O175 W42 O154 73.3(6) . .
O161 W43 O14 103.3(6) . .
O161 W43 O16 97.7(6) . .
O14 W43 O16 90.4(5) . .
O161 W43 O104 96.9(7) . .
O14 W43 O104 86.6(5) . .
O16 W43 O104 165.4(6) . .
O161 W43 O100 101.3(6) . .
O14 W43 O100 155.3(5) . .
O16 W43 O100 89.1(6) . .
O104 W43 O100 87.7(5) . .
O161 W43 O49 174.0(5) . .
O14 W43 O49 82.2(5) . .
O16 W43 O49 84.6(5) . .
O104 W43 O49 80.8(5) . .
O100 W43 O49 73.2(5) . .
O116 W44 O89 102.7(5) . .
O116 W44 O21 101.5(5) . .
O89 W44 O21 155.7(5) . .
O116 W44 O47 97.1(6) . .
O89 W44 O47 86.6(5) . .
O21 W44 O47 89.1(5) . .
O116 W44 O16 97.4(6) . .
O89 W44 O16 90.5(5) . .
O21 W44 O16 87.7(6) . .
O47 W44 O16 165.4(5) . .
O116 W44 O20 174.6(5) . .
O89 W44 O20 82.2(4) . .
O21 W44 O20 73.5(4) . .
O47 W44 O20 81.0(5) . .
O16 W44 O20 84.5(5) . .
O136 W45 O29 103.3(6) . .
O136 W45 O58 99.3(7) . .
O29 W45 O58 86.7(6) . .
O136 W45 O100 99.5(6) . .
O29 W45 O100 157.1(5) . .
O58 W45 O100 88.2(6) . .
O136 W45 O24 97.7(6) . .
O29 W45 O24 90.3(5) . .
O58 W45 O24 163.0(5) . .
O100 W45 O24 88.1(6) . .
O136 W45 O49 172.6(6) . .
O29 W45 O49 84.0(4) . .
O58 W45 O49 80.2(5) . .
O100 W45 O49 73.1(5) . .
O24 W45 O49 82.8(5) . .
O136 W45 K6 41.3(5) . .
O29 W45 K6 64.4(4) . .
O58 W45 K6 83.7(5) . .
O100 W45 K6 137.0(5) . .
O24 W45 K6 110.1(5) . .
O49 W45 K6 145.3(4) . .
O68 W46 O39 98.8(6) . .
O68 W46 O57 103.4(5) . .
O39 W46 O57 87.4(6) . .
O68 W46 O24 98.2(6) . .
O39 W46 O24 163.0(5) . .
O57 W46 O24 88.3(6) . .
O68 W46 O21 99.4(5) . .
O39 W46 O21 89.4(6) . .
O57 W46 O21 157.3(5) . .
O24 W46 O21 88.3(6) . .
O68 W46 O20 171.9(5) . .
O39 W46 O20 80.4(5) . .
O57 W46 O20 84.6(4) . .
O24 W46 O20 82.8(5) . .
O21 W46 O20 72.7(4) . .
O81 W47 O30 103.0(6) . .
O81 W47 O43 97.6(6) . .
O30 W47 O43 91.2(6) . .
O81 W47 O105 98.0(6) . .
O30 W47 O105 93.3(6) . .
O43 W47 O105 162.4(5) . .
O81 W47 O29 99.9(5) . .
O30 W47 O29 157.0(5) . .
O43 W47 O29 83.3(5) . .
O105 W47 O29 85.9(5) . .
O81 W47 O19 175.8(5) . .
O30 W47 O19 73.4(5) . .
O43 W47 O19 80.5(5) . .
O105 W47 O19 84.5(5) . .
O29 W47 O19 83.6(4) . .
O81 W47 K2 76.7(5) . .
O30 W47 K2 50.8(5) . .
O43 W47 K2 137.3(4) . .
O105 W47 K2 55.3(5) . .
O29 W47 K2 139.4(4) . .
O19 W47 K2 102.1(4) . .
O126 W48 O50 102.5(6) . .
O126 W48 O168 96.1(7) . .
O50 W48 O168 89.8(6) . .
O126 W48 O25 99.6(7) . .
O50 W48 O25 93.6(6) . .
O168 W48 O25 162.8(6) . .
O126 W48 O87 99.5(6) . .
O50 W48 O87 157.7(6) . .
O168 W48 O87 84.3(6) . .
O25 W48 O87 86.3(6) . .
O126 W48 O40 175.1(6) . .
O50 W48 O40 74.7(5) . .
O168 W48 O40 79.9(6) . .
O25 W48 O40 84.7(5) . .
O87 W48 O40 83.1(5) . .
O126 W48 K4 77.4(6) . .
O50 W48 K4 52.6(5) . .
O168 W48 K4 137.8(5) . .
O25 W48 K4 53.8(5) . .
O87 W48 K4 137.8(5) . .
O40 W48 K4 103.6(4) . .
O107 W49 O35 100.1(7) . .
O107 W49 O105 98.0(6) . .
O35 W49 O105 92.5(6) . .
O107 W49 O22 97.5(6) . .
O35 W49 O22 91.6(6) . .
O105 W49 O22 163.0(5) . .
O107 W49 O57 100.3(6) . .
O35 W49 O57 159.3(6) . .
O105 W49 O57 87.5(6) . .
O22 W49 O57 82.9(5) . .
O107 W49 O3 173.5(6) . .
O35 W49 O3 74.1(5) . .
O105 W49 O3 85.4(5) . .
O22 W49 O3 79.8(4) . .
O57 W49 O3 85.3(4) . .
O107 W49 K2 76.0(5) . .
O35 W49 K2 51.5(5) . .
O105 W49 K2 52.6(5) . .
O22 W49 K2 139.1(5) . .
O57 W49 K2 137.9(5) . .
O3 W49 K2 102.1(3) . .
O159 W50 O140 100.8(6) . .
O159 W50 O148 100.2(6) . .
O140 W50 O148 91.9(6) . .
O159 W50 O135 102.1(6) . .
O140 W50 O135 156.8(6) . .
O148 W50 O135 87.9(6) . .
O159 W50 O97 102.2(6) . .
O140 W50 O97 86.1(6) . .
O148 W50 O97 157.5(5) . .
O135 W50 O97 85.4(6) . .
O159 W50 O18 171.9(6) . .
O140 W50 O18 85.4(5) . .
O148 W50 O18 74.2(5) . .
O135 W50 O18 72.2(5) . .
O97 W50 O18 83.3(5) . .
O143 W51 O23 101.0(6) . .
O143 W51 O25 100.6(7) . .
O23 W51 O25 92.4(6) . .
O143 W51 O67 96.0(7) . .
O23 W51 O67 90.4(6) . .
O25 W51 O67 162.3(5) . .
O143 W51 O109 102.5(6) . .
O23 W51 O109 156.4(6) . .
O25 W51 O109 85.5(6) . .
O67 W51 O109 84.9(6) . .
O143 W51 O9 175.6(6) . .
O23 W51 O9 75.4(5) . .
O25 W51 O9 82.1(5) . .
O67 W51 O9 81.7(5) . .
O109 W51 O9 81.1(5) . .
O143 W51 K4 76.6(6) . .
O23 W51 K4 52.7(5) . .
O25 W51 K4 52.8(5) . .
O67 W51 K4 138.7(5) . .
O109 W51 K4 136.3(5) . .
O9 W51 K4 102.6(4) . .
O75 W52 O6 100.6(6) . .
O75 W52 O4 97.7(6) . .
O6 W52 O4 93.4(5) . .
O75 W52 O46 97.6(6) . .
O6 W52 O46 91.7(6) . .
O4 W52 O46 162.7(5) . .
O75 W52 O89 102.1(6) . .
O6 W52 O89 157.1(5) . .
O4 W52 O89 86.1(5) . .
O46 W52 O89 82.8(5) . .
O75 W52 O11 175.8(6) . .
O6 W52 O11 75.4(5) . .
O4 W52 O11 84.1(5) . .
O46 W52 O11 81.2(5) . .
O89 W52 O11 81.8(5) . .
O75 W52 K4 75.8(5) . .
O6 W52 K4 51.3(5) . .
O4 W52 K4 53.9(5) . .
O46 W52 K4 138.8(5) . .
O89 W52 K4 138.4(5) . .
O11 W52 K4 102.4(4) . .
O86 W53 O28 102.9(6) . .
O86 W53 O61 97.7(6) . .
O28 W53 O61 92.3(6) . .
O86 W53 O56 99.1(6) . .
O28 W53 O56 158.0(5) . .
O61 W53 O56 83.6(6) . .
O86 W53 O15 98.9(6) . .
O28 W53 O15 92.5(6) . .
O61 W53 O15 161.2(5) . .
O56 W53 O15 85.1(6) . .
O86 W53 O69 177.6(6) . .
O28 W53 O69 75.9(5) . .
O61 W53 O69 80.3(5) . .
O56 W53 O69 82.1(5) . .
O15 W53 O69 83.3(5) . .
O86 W53 K3 78.0(5) . .
O28 W53 K3 50.5(5) . .
O61 W53 K3 138.8(5) . .
O56 W53 K3 137.5(5) . .
O15 W53 K3 54.3(5) . .
O69 W53 K3 102.6(4) . .
O165 W54 O98 101.5(7) . .
O165 W54 O134 99.3(7) . .
O98 W54 O134 91.9(6) . .
O165 W54 O111 103.8(6) . .
O98 W54 O111 84.6(6) . .
O134 W54 O111 156.9(7) . .
O165 W54 O73 102.2(7) . .
O98 W54 O73 156.0(6) . .
O134 W54 O73 88.1(5) . .
O111 W54 O73 86.1(6) . .
O165 W54 O45 170.9(6) . .
O98 W54 O45 83.5(5) . .
O134 W54 O45 72.8(6) . .
O111 W54 O45 84.1(5) . .
O73 W54 O45 73.6(5) . .
O19 P1 O49 115.0(7) . .
O19 P1 O51 108.5(7) . .
O49 P1 O51 112.7(7) . .
O19 P1 O31 104.7(8) . .
O49 P1 O31 109.5(7) . .
O51 P1 O31 105.8(7) . .
O3 P2 O20 117.4(7) . .
O3 P2 O11 107.8(7) . .
O20 P2 O11 112.4(7) . .
O3 P2 O48 106.8(8) . .
O20 P2 O48 107.0(7) . .
O11 P2 O48 104.5(7) . .
O78 P3 O69 113.7(8) . .
O78 P3 O40 111.0(7) . .
O69 P3 O40 113.1(7) . .
O78 P3 O17 108.4(7) . .
O69 P3 O17 107.5(8) . .
O40 P3 O17 102.4(7) . .
O52 P4 O9 113.3(8) . .
O52 P4 O33 111.8(7) . .
O9 P4 O33 110.6(7) . .
O52 P4 O45 104.9(8) . .
O9 P4 O45 107.4(7) . .
O33 P4 O45 108.5(7) . .
O44 P5 O60 113.6(7) . .
O44 P5 O34 109.8(7) . .
O60 P5 O34 111.5(7) . .
O44 P5 O18 106.4(7) . .
O60 P5 O18 107.6(7) . .
O34 P5 O18 107.7(7) . .
O130 P6 O84 112.3(8) . .
O130 P6 O85 113.6(7) . .
O84 P6 O85 110.9(7) . .
O130 P6 O154 105.4(9) . .
O84 P6 O154 106.3(8) . .
O85 P6 O154 107.8(8) . .
O54 K1 O145 101.2(6) . .
O54 K1 O113 59.2(5) . .
O145 K1 O113 128.9(6) . .
O54 K1 O132 97.8(6) . .
O145 K1 O132 99.8(7) . .
O113 K1 O132 127.6(6) . .
O54 K1 O80 130.2(6) . .
O145 K1 O80 56.6(4) . .
O113 K1 O80 98.3(7) . .
O132 K1 O80 127.5(7) . .
O54 K1 O38 127.6(6) . .
O145 K1 O38 126.6(7) . .
O113 K1 O38 97.5(6) . .
O132 K1 O38 57.7(4) . .
O80 K1 O38 96.9(6) . .
O54 K1 O202 61.8(5) . .
O145 K1 O202 62.4(5) . .
O113 K1 O202 121.0(7) . .
O132 K1 O202 61.4(5) . .
O80 K1 O202 119.0(6) . .
O38 K1 O202 119.1(7) . .
O54 K1 O201 119.4(7) . .
O145 K1 O201 117.8(7) . .
O113 K1 O201 60.3(5) . .
O132 K1 O201 117.1(6) . .
O80 K1 O201 61.2(5) . .
O38 K1 O201 59.4(5) . .
O202 K1 O201 178.5(7) . .
O54 K1 W6 28.0(3) . .
O145 K1 W6 78.6(4) . .
O113 K1 W6 64.1(4) . .
O132 K1 W6 117.9(6) . .
O80 K1 W6 103.3(5) . .
O38 K1 W6 154.2(6) . .
O202 K1 W6 63.9(4) . .
O201 K1 W6 117.6(6) . .
O54 K1 W8 64.2(4) . .
O145 K1 W8 102.7(5) . .
O113 K1 W8 26.8(3) . .
O132 K1 W8 153.4(5) . .
O80 K1 W8 77.4(5) . .
O38 K1 W8 116.4(6) . .
O202 K1 W8 118.3(6) . .
O201 K1 W8 63.2(5) . .
W6 K1 W8 54.4(2) . .
O54 K1 W9 26.0(3) . .
O145 K1 W9 119.8(6) . .
O113 K1 W9 63.5(4) . .
O132 K1 W9 77.1(4) . .
O80 K1 W9 154.8(6) . .
O38 K1 W9 102.5(4) . .
O202 K1 W9 64.4(4) . .
O201 K1 W9 116.2(6) . .
W6 K1 W9 54.0(2) . .
W8 K1 W9 79.6(3) . .
O200 K2 O108 144.5(9) . .
O200 K2 O70 65.4(8) . .
O108 K2 O70 91.0(6) . .
O200 K2 O36 115.8(9) . .
O108 K2 O36 87.3(5) . .
O70 K2 O36 86.9(6) . .
O200 K2 O30 141.7(9) . .
O108 K2 O30 73.7(5) . .
O70 K2 O30 136.0(7) . .
O36 K2 O30 52.2(5) . .
O200 K2 O94 118.0(9) . .
O108 K2 O94 52.1(5) . .
O70 K2 O94 53.5(5) . .
O36 K2 O94 55.5(4) . .
O30 K2 O94 86.3(5) . .
O200 K2 O35 66.2(7) . .
O108 K2 O35 135.0(7) . .
O70 K2 O35 74.1(6) . .
O36 K2 O35 50.5(4) . .
O30 K2 O35 88.0(6) . .
O94 K2 O35 86.8(6) . .
O200 K2 O105 90.8(8) . .
O108 K2 O105 124.7(7) . .
O70 K2 O105 122.5(7) . .
O36 K2 O105 56.3(4) . .
O30 K2 O105 51.4(5) . .
O94 K2 O105 111.7(6) . .
O35 K2 O105 48.5(5) . .
O200 K2 O115 92.9(8) . .
O108 K2 O115 51.9(5) . .
O70 K2 O115 51.5(5) . .
O36 K2 O115 113.7(6) . .
O30 K2 O115 125.3(6) . .
O94 K2 O115 58.3(5) . .
O35 K2 O115 125.3(7) . .
O105 K2 O115 169.9(7) . .
O200 K2 W38 117.5(8) . .
O108 K2 W38 27.7(3) . .
O70 K2 W38 79.0(5) . .
O36 K2 W38 111.3(5) . .
O30 K2 W38 99.5(5) . .
O94 K2 W38 62.8(4) . .
O35 K2 W38 147.8(6) . .
O105 K2 W38 150.8(6) . .
O115 K2 W38 29.4(3) . .
O200 K2 W40 68.4(7) . .
O108 K2 W40 78.6(5) . .
O70 K2 W40 27.2(3) . .
O36 K2 W40 110.2(6) . .
O30 K2 W40 147.3(5) . .
O94 K2 W40 62.8(4) . .
O35 K2 W40 99.9(5) . .
O105 K2 W40 148.1(6) . .
O115 K2 W40 28.8(3) . .
W38 K2 W40 58.2(2) . .
O200 K2 W47 115.4(8) . .
O108 K2 W47 98.9(5) . .
O70 K2 W47 146.7(6) . .
O36 K2 W47 62.1(4) . .
O30 K2 W47 27.1(3) . .
O94 K2 W47 109.8(5) . .
O35 K2 W47 76.4(4) . .
O105 K2 W47 29.8(3) . .
O115 K2 W47 150.6(6) . .
W38 K2 W47 121.9(4) . .
W40 K2 W47 172.1(5) . .
O156 K3 O63 90.6(6) . .
O156 K3 O28 72.6(6) . .
O63 K3 O28 134.3(8) . .
O156 K3 O74 134.5(8) . .
O63 K3 O74 73.0(6) . .
O28 K3 O74 88.8(6) . .
O156 K3 O72 52.4(5) . .
O63 K3 O72 52.0(5) . .
O28 K3 O72 124.8(8) . .
O74 K3 O72 124.8(8) . .
O156 K3 O99 86.7(7) . .
O63 K3 O99 85.7(6) . .
O28 K3 O99 52.1(5) . .
O74 K3 O99 50.8(5) . .
O72 K3 O99 113.8(7) . .
O156 K3 O27 52.5(5) . .
O63 K3 O27 51.3(5) . .
O28 K3 O27 86.8(7) . .
O74 K3 O27 86.1(6) . .
O72 K3 O27 58.0(5) . .
O99 K3 O27 55.9(5) . .
O156 K3 O15 124.0(8) . .
O63 K3 O15 122.1(7) . .
O28 K3 O15 51.7(5) . .
O74 K3 O15 49.3(4) . .
O72 K3 O15 170.0(8) . .
O99 K3 O15 56.3(5) . .
O27 K3 O15 112.1(7) . .
O156 K3 W30 28.1(3) . .
O63 K3 W30 79.2(4) . .
O28 K3 W30 98.7(6) . .
O74 K3 W30 147.4(7) . .
O72 K3 W30 29.5(3) . .
O99 K3 W30 111.1(6) . .
O27 K3 W30 62.9(4) . .
O15 K3 W30 150.3(8) . .
O156 K3 W35 79.8(5) . .
O63 K3 W35 27.9(3) . .
O28 K3 W35 147.5(7) . .
O74 K3 W35 98.8(6) . .
O72 K3 W35 29.6(3) . .
O99 K3 W35 110.5(6) . .
O27 K3 W35 62.6(4) . .
O15 K3 W35 147.8(7) . .
W30 K3 W35 59.1(3) . .
O156 K3 W53 97.8(6) . .
O63 K3 W53 145.7(7) . .
O28 K3 W53 27.0(3) . .
O74 K3 W53 77.5(5) . .
O72 K3 W53 149.9(7) . .
O99 K3 W53 61.8(4) . .
O27 K3 W53 110.1(7) . .
O15 K3 W53 30.1(3) . .
W30 K3 W53 121.0(6) . .
W35 K3 W53 172.2(6) . .
O156 K3 W13 145.6(8) . .
O63 K3 W13 98.1(6) . .
O28 K3 W13 77.6(5) . .
O74 K3 W13 26.9(3) . .
O72 K3 W13 149.8(8) . .
O99 K3 W13 61.1(4) . .
O27 K3 W13 109.6(6) . .
O15 K3 W13 27.6(3) . .
W30 K3 W13 172.0(6) . .
W35 K3 W13 120.8(6) . .
W53 K3 W13 57.7(3) . .
O50 K4 O6 133.9(7) . .
O50 K4 O106 52.6(5) . .
O6 K4 O106 84.6(6) . .
O50 K4 O25 53.7(5) . .
O6 K4 O25 121.9(8) . .
O106 K4 O25 59.0(5) . .
O50 K4 O23 91.4(6) . .
O6 K4 O23 71.3(5) . .
O106 K4 O23 53.1(5) . .
O25 K4 O23 50.8(5) . .
O50 K4 O90 84.4(6) . .
O6 K4 O90 53.3(4) . .
O106 K4 O90 53.8(5) . .
O25 K4 O90 112.8(7) . .
O23 K4 O90 87.2(6) . .
O50 K4 O62 72.4(6) . .
O6 K4 O62 90.4(5) . .
O106 K4 O62 85.9(6) . .
O25 K4 O62 125.9(8) . .
O23 K4 O62 135.5(7) . .
O90 K4 O62 50.9(4) . .
O50 K4 O4 123.3(7) . .
O6 K4 O4 52.8(4) . .
O106 K4 O4 112.2(6) . .
O25 K4 O4 171.1(8) . .
O23 K4 O4 123.9(7) . .
O90 K4 O4 58.4(4) . .
O62 K4 O4 51.1(4) . .
O50 K4 W48 29.0(3) . .
O6 K4 W48 146.2(7) . .
O106 K4 W48 64.2(4) . .
O25 K4 W48 30.6(3) . .
O23 K4 W48 79.4(4) . .
O90 K4 W48 110.0(6) . .
O62 K4 W48 99.3(6) . .
O4 K4 W48 149.9(7) . .
O50 K4 W51 80.9(5) . .
O6 K4 W51 96.6(6) . .
O106 K4 W51 64.4(4) . .
O25 K4 W51 29.1(3) . .
O23 K4 W51 27.4(3) . .
O90 K4 W51 111.1(6) . .
O62 K4 W51 148.6(7) . .
O4 K4 W51 148.7(7) . .
W48 K4 W51 59.6(2) . .
O50 K4 W52 146.2(6) . .
O6 K4 W52 28.4(3) . .
O106 K4 W52 109.2(5) . .
O25 K4 W52 147.9(7) . .
O23 K4 W52 97.6(6) . .
O90 K4 W52 63.7(4) . .
O62 K4 W52 78.6(4) . .
O4 K4 W52 29.6(3) . .
W48 K4 W52 173.3(6) . .
W51 K4 W52 119.5(5) . .
O50 K4 W15 97.5(6) . .
O6 K4 W15 79.5(4) . .
O106 K4 W15 109.1(5) . .
O25 K4 W15 151.0(7) . .
O23 K4 W15 146.5(6) . .
O90 K4 W15 61.8(4) . .
O62 K4 W15 26.9(3) . .
O4 K4 W15 29.1(3) . .
W48 K4 W15 121.2(6) . .
W51 K4 W15 172.9(6) . .
W52 K4 W15 58.7(2) . .
O202 K5 O127 94.8(6) . .
O202 K5 O179 94.2(7) . .
O127 K5 O179 127.9(7) . .
O202 K5 O160 89.6(7) . .
O127 K5 O160 116.0(6) . .
O179 K5 O160 115.2(7) . .
O202 K5 O224 81.6(7) . .
O127 K5 O224 67.7(6) . .
O179 K5 O224 63.2(6) . .
O160 K5 O224 170.8(9) . .
O202 K5 O242 77.1(7) . 1_565
O127 K5 O242 59.4(6) . 1_565
O179 K5 O242 169.6(9) . 1_565
O160 K5 O242 59.7(6) . 1_565
O224 K5 O242 120.2(7) . 1_565
Na1 K6 O235 100.8(8) 1_565 .
Na1 K6 O136 113.3(9) 1_565 .
O235 K6 O136 125.3(8) . .
Na1 K6 O204 49.4(6) 1_565 2_566
O235 K6 O204 112.8(9) . 2_566
O136 K6 O204 68.2(6) . 2_566
Na1 K6 O146 46.8(5) 1_565 1_565
O235 K6 O146 81.5(7) . 1_565
O136 K6 O146 152.2(7) . 1_565
O204 K6 O146 96.1(7) 2_566 1_565
Na1 K6 W45 97.9(6) 1_565 .
O235 K6 W45 148.1(7) . .
O136 K6 W45 23.0(3) . .
O204 K6 W45 62.6(4) 2_566 .
O146 K6 W45 129.4(6) 1_565 .
O169 K7 O247 73.7(9) . .
O169 K7 O172 138.0(11) . 2_655
O247 K7 O172 68.0(8) . 2_655
O169 K7 Na7 95.5(8) . 2_655
O247 K7 Na7 66.4(8) . 2_655
O172 K7 Na7 53.9(6) 2_655 2_655
O240 Na1 O221 85.6(8) . .
O240 Na1 K6 98.6(8) . 1_545
O221 Na1 K6 174.4(7) . 1_545
O240 Na1 O146 85.6(7) . .
O221 Na1 O146 97.1(6) . .
K6 Na1 O146 87.0(7) 1_545 .
O240 Na1 O204 94.0(7) . 2_556
O221 Na1 O204 92.0(7) . 2_556
K6 Na1 O204 84.1(7) 1_545 2_556
O146 Na1 O204 170.9(7) . 2_556
O240 Na1 O81 163.3(7) . 1_545
O221 Na1 O81 81.9(6) . 1_545
K6 Na1 O81 94.6(6) 1_545 1_545
O146 Na1 O81 84.9(5) . 1_545
O204 Na1 O81 97.5(5) 2_556 1_545
O257 Na2 O243 91.1(10) . .
O257 Na2 O260 162.3(11) . .
O243 Na2 O260 73.1(10) . .
O257 Na2 O116 88.9(8) . .
O243 Na2 O116 169.4(9) . .
O260 Na2 O116 108.1(9) . .
O257 Na2 O239 98.5(9) . .
O243 Na2 O239 80.0(9) . .
O260 Na2 O239 86.9(10) . .
O116 Na2 O239 89.5(7) . .
O165 Na4 O186 83.9(9) . .
O165 Na4 O252 97.0(9) . .
O186 Na4 O252 90.4(10) . .
O165 Na4 O205 172.5(9) . 1_545
O186 Na4 O205 91.7(10) . 1_545
O252 Na4 O205 89.1(10) . 1_545
O165 Na4 O142 85.4(7) . 1_545
O186 Na4 O142 164.3(10) . 1_545
O252 Na4 O142 79.6(8) . 1_545
O205 Na4 O142 100.1(7) 1_545 1_545
O245 Na5 O244 93.6(10) . .
O245 Na5 O133 89.1(8) . .
O244 Na5 O133 97.8(9) . .
O245 Na5 O236 176.0(11) . .
O244 Na5 O236 88.6(9) . .
O133 Na5 O236 93.9(8) . .
O245 Na5 O223 90.3(9) . .
O244 Na5 O223 176.0(10) . .
O133 Na5 O223 81.4(7) . .
O236 Na5 O223 87.5(9) . .
O242 Na6 O219 174.3(11) . .
O242 Na6 O222 76.8(9) . .
O219 Na6 O222 98.0(9) . .
O242 Na6 O231 79.6(9) . .
O219 Na6 O231 102.3(9) . .
O222 Na6 O231 83.1(8) . .
O251 Na7 O216 117.4(17) . .
O251 Na7 O167 79.2(13) . .
O216 Na7 O167 144.6(16) . .
O251 Na7 K7 43.9(9) . 2_655
O216 Na7 K7 87.8(11) . 2_655
O167 Na7 K7 84.7(9) . 2_655
W3 O1 W4 145.8(8) . .
W2 O2 W1 145.3(8) . .
P2 O3 W12 138.6(7) . .
P2 O3 W49 124.7(6) . .
W12 O3 W49 87.1(4) . .
W15 O4 W52 165.5(7) . .
W15 O4 K4 98.0(6) . .
W52 O4 K4 96.5(6) . .
W12 O5 W11 145.4(8) . .
W52 O6 W3 116.2(6) . .
W52 O6 K4 100.2(6) . .
W3 O6 K4 106.3(6) . .
W7 O7 W8 147.6(7) . .
W16 O8 W4 143.5(6) . .
P4 O9 W4 127.8(7) . .
P4 O9 W51 129.6(7) . .
W4 O9 W51 88.8(4) . .
W5 O10 W6 144.1(8) . .
P2 O11 W3 129.4(8) . .
P2 O11 W52 128.3(7) . .
W3 O11 W52 91.0(4) . .
W10 O12 W9 144.8(8) . .
W29 O13 W31 159.6(7) . .
W43 O14 W15 154.8(7) . .
W13 O15 W53 165.5(7) . .
W13 O15 K3 98.6(6) . .
W53 O15 K3 95.6(6) . .
W43 O16 W44 158.6(7) . .
P3 O17 W20 124.7(7) . .
P3 O17 W22 126.0(7) . .
W20 O17 W22 92.1(5) . .
P3 O17 W14 123.0(7) . .
W20 O17 W14 91.4(5) . .
W22 O17 W14 89.3(5) . .
P5 O18 W33 125.3(6) . .
P5 O18 W21 120.8(7) . .
W33 O18 W21 93.5(5) . .
P5 O18 W50 124.3(7) . .
W33 O18 W50 91.7(4) . .
W21 O18 W50 92.2(4) . .
P1 O19 W10 135.0(7) . .
P1 O19 W47 125.8(7) . .
W10 O19 W47 89.2(4) . .
P2 O20 W44 128.7(7) . .
P2 O20 W46 128.3(7) . .
W44 O20 W46 89.3(4) . .
W44 O21 W46 124.5(6) . .
W25 O22 W49 155.6(8) . .
W51 O23 W4 120.7(6) . .
W51 O23 K4 99.9(6) . .
W4 O23 K4 103.4(6) . .
W46 O24 W45 159.8(8) . .
W51 O25 W48 165.8(7) . .
W51 O25 K4 98.1(6) . .
W48 O25 K4 95.7(6) . .
W20 O26 W5 141.5(7) . .
W8 O27 W6 148.9(7) . .
W8 O27 K3 105.4(7) . .
W6 O27 K3 104.5(6) . .
W53 O28 W5 118.8(7) . .
W53 O28 K3 102.5(6) . .
W5 O28 K3 103.8(6) . .
W45 O29 W47 152.1(7) . .
W47 O30 W10 119.7(7) . .
W47 O30 K2 102.1(6) . .
W10 O30 K2 104.1(7) . .
P1 O31 W24 125.0(7) . .
P1 O31 W17 124.0(7) . .
W24 O31 W17 92.0(5) . .
P1 O31 W26 123.9(7) . .
W24 O31 W26 92.3(5) . .
W17 O31 W26 89.5(5) . .
P4 O33 W27 128.8(7) . .
P4 O33 W34 128.3(8) . .
W27 O33 W34 90.2(4) . .
P5 O34 W6 126.6(7) . .
P5 O34 W30 128.2(7) . .
W6 O34 W30 92.5(4) . .
W49 O35 W12 120.9(8) . .
W49 O35 K2 102.7(7) . .
W12 O35 K2 101.1(6) . .
W12 O36 W10 144.8(7) . .
W12 O36 K2 109.3(6) . .
W10 O36 K2 105.3(6) . .
W19 O37 W3 143.9(7) . .
W3 O38 W12 145.9(7) . .
W3 O38 K1 107.0(5) . .
W12 O38 K1 106.8(6) . .
W46 O39 W25 152.2(8) . .
P3 O40 W2 128.5(7) . .
P3 O40 W48 132.2(7) . .
W2 O40 W48 90.9(4) . .
W20 O41 W2 142.8(8) . .
W27 O42 W34 120.4(6) . .
W26 O43 W47 154.0(8) . .
P5 O44 W29 129.5(7) . .
P5 O44 W36 126.4(7) . .
W29 O44 W36 90.1(4) . .
P4 O45 W16 124.7(7) . .
P4 O45 W54 123.8(7) . .
W16 O45 W54 92.5(5) . .
P4 O45 W18 124.0(7) . .
W16 O45 W18 92.7(5) . .
W54 O45 W18 89.3(5) . .
W23 O46 W52 154.3(8) . .
W23 O47 W44 151.0(7) . .
P2 O48 W23 127.0(7) . .
P2 O48 W19 122.7(7) . .
W23 O48 W19 93.0(5) . .
P2 O48 W25 123.2(7) . .
W23 O48 W25 90.1(4) . .
W19 O48 W25 90.8(5) . .
P1 O49 W45 127.5(7) . .
P1 O49 W43 127.6(7) . .
W45 O49 W43 89.9(4) . .
W48 O50 W2 119.0(7) . .
W48 O50 K4 98.4(6) . .
W2 O50 K4 105.2(6) . .
P1 O51 W1 130.7(7) . .
P1 O51 W15 127.5(7) . .
W1 O51 W15 90.3(4) . .
P4 O52 W7 129.9(7) . .
P4 O52 W13 132.2(8) . .
W7 O52 W13 88.7(5) . .
W21 O53 W6 142.3(6) . .
W9 O54 W6 146.8(7) . .
W9 O54 K1 108.5(5) . .
W6 O54 K1 104.4(5) . .
W29 O55 W30 151.8(9) . .
W28 O56 W53 151.3(8) . .
W46 O57 W49 149.7(7) . .
W45 O58 W26 153.0(8) . .
W32 O59 W27 161.4(8) . .
P5 O60 W9 129.9(7) . .
P5 O60 W38 127.0(7) . .
W9 O60 W38 90.1(4) . .
W14 O61 W53 155.5(7) . .
W15 O62 W1 119.0(6) . .
W15 O62 K4 101.3(6) . .
W1 O62 K4 104.4(6) . .
W35 O63 W8 120.0(6) . .
W35 O63 K3 99.6(6) . .
W8 O63 K3 105.2(7) . .
W16 O66 W7 143.1(8) . .
W18 O67 W51 152.3(7) . .
P3 O69 W5 130.7(8) . .
P3 O69 W53 128.0(7) . .
W5 O69 W53 89.5(5) . .
W40 O70 W11 115.8(7) . .
W40 O70 K2 102.7(7) . .
W11 O70 K2 103.7(7) . .
W34 O71 W28 161.6(8) . .
W30 O72 W35 167.6(8) . .
W30 O72 K3 96.0(7) . .
W35 O72 K3 96.4(7) . .
W18 O73 W54 121.9(7) . .
W13 O74 W7 120.0(6) . .
W13 O74 K3 102.1(6) . .
W7 O74 K3 104.1(6) . .
W33 O76 W21 124.7(7) . .
W21 O77 W9 142.3(7) . .
P3 O78 W28 127.6(7) . .
P3 O78 W32 129.2(8) . .
W28 O78 W32 89.7(4) . .
W14 O79 W28 152.2(8) . .
W4 O80 W7 144.8(8) . .
W4 O80 K1 108.4(6) . .
W7 O80 K1 106.5(6) . .
W47 O81 Na1 130.7(7) . 1_565
W27 O82 W18 152.5(7) . .
P6 O84 W11 130.4(8) . .
P6 O84 W40 127.6(8) . .
W11 O84 W40 90.6(4) . .
P6 O85 W8 129.6(7) . .
P6 O85 W35 127.9(7) . .
W8 O85 W35 91.0(4) . .
W32 O87 W48 150.5(8) . .
W24 O88 W1 144.2(8) . .
W44 O89 W52 153.9(8) . .
W1 O90 W3 144.8(7) . .
W1 O90 K4 108.6(7) . .
W3 O90 K4 104.8(6) . .
W23 O92 W19 123.6(7) . .
W24 O93 W10 143.7(7) . .
W9 O94 W11 147.8(7) . .
W9 O94 K2 105.2(7) . .
W11 O94 K2 105.0(6) . .
W17 O95 W24 122.4(6) . .
W29 O97 W50 148.5(7) . .
W54 O98 W13 154.8(8) . .
W7 O99 W5 148.6(8) . .
W7 O99 K3 106.2(7) . .
W5 O99 K3 104.7(6) . .
W43 O100 W45 123.7(7) . .
W37 O101 W11 144.4(7) . .
W34 O102 W13 153.3(7) . .
W17 O103 W15 156.3(8) . .
W43 O104 W17 150.7(8) . .
W49 O105 W47 165.1(8) . .
W49 O105 K2 99.9(7) . .
W47 O105 K2 94.9(6) . .
W4 O106 W2 146.1(7) . .
W4 O106 K4 105.9(6) . .
W2 O106 K4 105.5(7) . .
W38 O108 W9 117.3(7) . .
W38 O108 K2 102.0(6) . .
W9 O108 K2 105.3(7) . .
W27 O109 W51 151.7(8) . .
W19 O110 W12 144.9(8) . .
W34 O111 W54 150.5(8) . .
W26 O112 W17 124.2(7) . .
W8 O113 W11 145.4(7) . .
W8 O113 K1 106.5(5) . .
W11 O113 K1 107.9(6) . .
W40 O115 W38 169.6(9) . .
W40 O115 K2 95.6(6) . .
W38 O115 K2 94.8(7) . .
W44 O116 Na2 143.3(8) . .
W35 O117 W31 151.0(8) . .
W26 O119 W24 122.3(7) . .
W36 O120 W29 121.0(8) . .
W33 O121 W38 155.7(9) . .
W25 O122 W19 124.1(7) . .
W25 O123 W23 121.4(7) . .
W36 O124 W33 148.6(8) . .
W36 O125 W39 160.4(9) . .
W24 O127 K5 128.3(8) . .
W35 O128 W41 154.7(8) . .
W32 O129 W22 150.8(8) . .
P6 O130 W39 130.2(8) . .
P6 O130 W31 127.8(8) . .
W39 O130 W31 88.9(5) . .
W18 O131 W16 123.8(7) . .
W10 O132 W1 145.8(8) . .
W10 O132 K1 107.7(6) . .
W1 O132 K1 106.1(6) . .
W16 O133 Na5 146.4(9) . .
W54 O134 W16 122.8(9) . .
W33 O135 W50 122.8(8) . .
W45 O136 K6 115.7(7) . .
W37 O137 W8 143.3(8) . .
W28 O138 W32 121.5(7) . .
W50 O140 W30 153.3(8) . .
W38 O142 Na4 129.3(8) . 1_565
W5 O145 W2 143.4(7) . .
W5 O145 K1 106.8(6) . .
W2 O145 K1 108.4(6) . .
W18 O146 Na1 172.2(8) . .
W18 O146 K6 140.5(8) . 1_545
Na1 O146 K6 46.3(5) . 1_545
W50 O148 W21 121.2(7) . .
W14 O150 W22 122.5(7) . .
W42 O151 W40 155.3(9) . .
W39 O152 W42 152.2(10) . .
W22 O153 W20 123.4(8) . .
P6 O154 W42 126.4(8) . .
P6 O154 W41 124.4(8) . .
W42 O154 W41 91.6(6) . .
P6 O154 W37 120.1(8) . .
W42 O154 W37 92.8(5) . .
W41 O154 W37 92.3(5) . .
W30 O156 W6 117.8(7) . .
W30 O156 K3 100.2(7) . .
W6 O156 K3 105.0(7) . .
W36 O158 W38 154.5(9) . .
W21 O160 K5 131.5(9) . .
W54 O165 Na4 171.5(9) . .
W39 O166 W40 150.1(10) . .
W39 O167 W31 123.7(9) . .
W39 O167 Na7 108.8(10) . .
W31 O167 Na7 105.7(9) . .
W22 O168 W48 153.2(9) . .
W14 O169 K7 150.7(9) . .
W14 O170 W20 123.1(8) . .
W31 O172 K7 167.8(9) . 2_655
W42 O174 W37 122.4(8) . .
W41 O175 W42 120.9(9) . .
W31 O176 W41 150.5(10) . .
W41 O177 W37 122.2(8) . .
W20 O179 K5 127.2(8) . .
K5 O202 K1 178.0(7) . .
Na1 O204 K6 46.5(5) 2_556 2_566
Na6 O242 K5 114.9(10) . 1_545

loop_
_geom_bond_atom_site_label_1
_geom_bond_atom_site_label_2
_geom_bond_distance
_geom_bond_site_symmetry_2
W1 O90 1.864(15) .
W1 O132 1.925(13) .
W1 O2 1.950(12) .
W1 O62 2.011(12) .
W1 O88 2.067(15) .
W1 O51 2.226(12) .
W1 K1 4.072(19) .
W1 K4 4.101(18) .
W2 O2 1.847(12) .
W2 O106 1.917(13) .
W2 O145 1.918(14) .
W2 O50 1.956(13) .
W2 O41 2.047(14) .
W2 O40 2.274(11) .
W2 K4 4.03(2) .
W2 K1 4.086(18) .
W3 O1 1.880(12) .
W3 O38 1.895(12) .
W3 O90 1.982(15) .
W3 O6 2.000(12) .
W3 O37 2.061(13) .
W3 O11 2.208(12) .
W3 K4 4.089(18) .
W3 K1 4.093(17) .
W4 O80 1.896(13) .
W4 O106 1.915(14) .
W4 O1 1.920(12) .
W4 O23 1.990(12) .
W4 O8 2.012(13) .
W4 O9 2.288(11) .
W4 K4 4.04(2) .
W4 K1 4.116(17) .
W5 O10 1.865(13) .
W5 O145 1.903(13) .
W5 O99 1.919(14) .
W5 O28 2.005(12) .
W5 O26 2.071(14) .
W5 O69 2.284(12) .
W5 K1 4.038(16) .
W5 K3 4.07(2) .
W6 O27 1.905(15) .
W6 O54 1.925(11) .
W6 O10 1.931(13) .
W6 O156 2.017(14) .
W6 O53 2.056(13) .
W6 O34 2.227(12) .
W6 K1 3.973(17) .
W6 K3 4.07(2) .
W7 O7 1.837(12) .
W7 O99 1.886(14) .
W7 O80 1.909(13) .
W7 O74 1.992(12) .
W7 O66 2.036(14) .
W7 O52 2.329(13) .
W7 K1 4.078(17) .
W7 K3 4.08(2) .
W8 O27 1.893(14) .
W8 O113 1.897(12) .
W8 O7 1.930(12) .
W8 O63 1.975(13) .
W8 O137 2.055(14) .
W8 O85 2.237(12) .
W8 K1 4.03(2) .
W8 K3 4.08(2) .
W9 O54 1.865(11) .
W9 O94 1.887(15) .
W9 O12 1.951(14) .
W9 O108 1.994(13) .
W9 O77 2.092(13) .
W9 O60 2.227(13) .
W9 K1 4.032(17) .
W9 K2 4.058(15) .
W10 O12 1.865(13) .
W10 O132 1.881(12) .
W10 O36 1.952(14) .
W10 O30 1.984(13) .
W10 O93 2.094(14) .
W10 O19 2.206(13) .
W10 K2 4.055(17) .
W10 K1 4.080(17) .
W11 O5 1.901(13) .
W11 O113 1.908(11) .
W11 O94 1.918(16) .
W11 O101 2.014(14) .
W11 O70 2.069(14) .
W11 O84 2.238(13) .
W11 K1 4.071(18) .
W11 K2 4.075(19) .
W12 O36 1.869(14) .
W12 O5 1.898(14) .
W12 O38 1.909(12) .
W12 O35 2.013(13) .
W12 O110 2.034(15) .
W12 O3 2.256(11) .
W12 K2 4.094(18) .
W12 K1 4.096(16) .
W13 O64 1.719(13) .
W13 O74 1.812(11) .
W13 O15 1.837(14) .
W13 O102 1.935(12) .
W13 O98 1.967(13) .
W13 O52 2.388(13) .
W13 K3 3.916(18) .
W14 O169 1.737(15) .
W14 O61 1.882(13) .
W14 O170 1.889(14) .
W14 O79 1.905(14) .
W14 O150 1.925(14) .
W14 O17 2.419(12) .
W15 O65 1.697(13) .
W15 O62 1.790(11) .
W15 O4 1.903(13) .
W15 O14 1.909(11) .
W15 O103 1.926(14) .
W15 O51 2.393(12) .
W15 K4 3.879(17) .
W16 O133 1.698(15) .
W16 O8 1.826(12) .
W16 O66 1.837(13) .
W16 O131 2.019(13) .
W16 O134 2.034(14) .
W16 O45 2.349(12) .
W17 O144 1.685(15) .
W17 O95 1.868(12) .
W17 O103 1.891(14) .
W17 O112 1.917(12) .
W17 O104 1.925(14) .
W17 O31 2.402(14) .
W18 O146 1.702(14) .
W18 O131 1.883(12) .
W18 O73 1.889(14) .
W18 O82 1.912(14) .
W18 O67 1.916(14) .
W18 O45 2.410(13) .
W19 O118 1.689(15) .
W19 O37 1.780(12) .
W19 O110 1.821(13) .
W19 O92 2.022(13) .
W19 O122 2.036(11) .
W19 O48 2.392(13) .
W20 O179 1.711(16) .
W20 O41 1.823(13) .
W20 O26 1.823(14) .
W20 O170 2.013(13) .
W20 O153 2.059(14) .
W20 O17 2.373(13) .
W21 O160 1.708(17) .
W21 O77 1.791(11) .
W21 O53 1.818(12) .
W21 O148 2.029(12) .
W21 O76 2.029(12) .
W21 O18 2.380(13) .
W22 O163 1.707(18) .
W22 O153 1.833(14) .
W22 O168 1.918(15) .
W22 O150 1.929(13) .
W22 O129 1.962(14) .
W22 O17 2.390(13) .
W23 O147 1.738(14) .
W23 O92 1.879(13) .
W23 O46 1.902(13) .
W23 O47 1.902(13) .
W23 O123 1.977(13) .
W23 O48 2.349(13) .
W24 O127 1.739(14) .
W24 O93 1.780(14) .
W24 O88 1.781(14) .
W24 O95 2.038(13) .
W24 O119 2.056(14) .
W24 O31 2.356(12) .
W25 O149 1.693(14) .
W25 O122 1.851(12) .
W25 O22 1.869(12) .
W25 O123 1.902(14) .
W25 O39 1.926(14) .
W25 O48 2.431(12) .
W26 O139 1.724(14) .
W26 O119 1.868(13) .
W26 O43 1.900(14) .
W26 O58 1.914(13) .
W26 O112 1.916(12) .
W26 O31 2.410(13) .
W27 O162 1.691(14) .
W27 O109 1.895(13) .
W27 O82 1.901(15) .
W27 O59 1.904(16) .
W27 O42 1.909(13) .
W27 O33 2.374(12) .
W28 O83 1.693(12) .
W28 O56 1.866(13) .
W28 O138 1.907(14) .
W28 O71 1.906(15) .
W28 O79 1.910(14) .
W28 O78 2.385(12) .
W29 O155 1.737(14) .
W29 O55 1.877(13) .
W29 O13 1.895(13) .
W29 O97 1.910(14) .
W29 O120 1.993(14) .
W29 O44 2.359(13) .
W30 O32 1.728(12) .
W30 O156 1.825(14) .
W30 O72 1.892(15) .
W30 O140 1.937(15) .
W30 O55 1.945(13) .
W30 O34 2.328(11) .
W30 K3 3.820(18) .
W31 O172 1.692(14) .
W31 O176 1.882(18) .
W31 O13 1.915(13) .
W31 O117 1.935(14) .
W31 O167 1.946(16) .
W31 O130 2.422(14) .
W32 O114 1.707(14) .
W32 O129 1.857(15) .
W32 O87 1.863(13) .
W32 O59 1.885(16) .
W32 O138 1.952(13) .
W32 O78 2.386(12) .
W33 O178 1.682(15) .
W33 O76 1.855(12) .
W33 O121 1.873(15) .
W33 O135 1.931(13) .
W33 O124 1.945(15) .
W33 O18 2.344(12) .
W34 O141 1.719(14) .
W34 O102 1.880(12) .
W34 O71 1.885(15) .
W34 O111 1.891(15) .
W34 O42 1.967(13) .
W34 O33 2.375(12) .
W35 O91 1.674(13) .
W35 O63 1.821(13) .
W35 O117 1.887(14) .
W35 O128 1.902(14) .
W35 O72 1.911(15) .
W35 O85 2.371(12) .
W35 K3 3.84(2) .
W36 O96 1.734(13) .
W36 O158 1.849(14) .
W36 O120 1.870(14) .
W36 O125 1.886(16) .
W36 O124 1.896(16) .
W36 O44 2.391(12) .
W37 O157 1.737(15) .
W37 O137 1.805(13) .
W37 O101 1.821(14) .
W37 O174 2.041(14) .
W37 O177 2.078(15) .
W37 O154 2.387(15) .
W38 O142 1.751(13) .
W38 O108 1.845(14) .
W38 O115 1.908(16) .
W38 O121 1.942(15) .
W38 O158 1.950(15) .
W38 O60 2.403(12) .
W38 K2 3.877(16) .
W39 O171 1.695(16) .
W39 O167 1.878(17) .
W39 O166 1.893(16) .
W39 O152 1.900(17) .
W39 O125 1.914(16) .
W39 O130 2.393(13) .
W40 O173 1.687(14) .
W40 O70 1.819(15) .
W40 O115 1.884(17) .
W40 O166 1.953(15) .
W40 O151 1.954(18) .
W40 O84 2.396(12) .
W40 K2 3.885(18) .
W41 O164 1.723(16) .
W41 O177 1.838(14) .
W41 O175 1.912(15) .
W41 O128 1.930(13) .
W41 O176 1.946(18) .
W41 O154 2.371(16) .
W42 O180 1.741(19) .
W42 O174 1.871(15) .
W42 O151 1.873(18) .
W42 O152 1.908(16) .
W42 O175 1.977(16) .
W42 O154 2.348(14) .
W43 O161 1.765(15) .
W43 O14 1.891(11) .
W43 O16 1.894(15) .
W43 O104 1.896(14) .
W43 O100 1.905(12) .
W43 O49 2.382(12) .
W44 O116 1.695(13) .
W44 O89 1.854(11) .
W44 O21 1.888(11) .
W44 O47 1.911(13) .
W44 O16 1.929(15) .
W44 O20 2.389(11) .
W45 O136 1.765(13) .
W45 O29 1.848(12) .
W45 O58 1.891(14) .
W45 O100 1.910(13) .
W45 O24 1.913(14) .
W45 O49 2.381(11) .
W45 K6 4.069(17) .
W46 O68 1.686(11) .
W46 O39 1.889(15) .
W46 O57 1.897(13) .
W46 O24 1.898(14) .
W46 O21 1.918(12) .
W46 O20 2.404(10) .
W47 O81 1.702(12) .
W47 O30 1.815(13) .
W47 O43 1.927(14) .
W47 O105 1.943(17) .
W47 O29 1.969(11) .
W47 O19 2.465(12) .
W47 K2 3.895(18) .
W48 O126 1.688(14) .
W48 O50 1.856(12) .
W48 O168 1.929(15) .
W48 O25 1.936(15) .
W48 O87 1.968(13) .
W48 O40 2.335(12) .
W48 K4 3.788(18) .
W49 O107 1.653(14) .
W49 O35 1.777(14) .
W49 O105 1.866(17) .
W49 O22 1.952(13) .
W49 O57 1.955(13) .
W49 O3 2.526(11) .
W49 K2 3.987(17) .
W50 O159 1.750(13) .
W50 O140 1.904(14) .
W50 O148 1.910(13) .
W50 O135 1.932(14) .
W50 O97 1.936(13) .
W50 O18 2.382(12) .
W51 O143 1.737(14) .
W51 O23 1.782(11) .
W51 O25 1.871(15) .
W51 O67 1.931(15) .
W51 O109 1.935(12) .
W51 O9 2.400(12) .
W51 K4 3.815(17) .
W52 O75 1.705(13) .
W52 O6 1.858(11) .
W52 O4 1.912(13) .
W52 O46 1.919(14) .
W52 O89 1.950(11) .
W52 O11 2.381(12) .
W52 K4 3.842(18) .
W53 O86 1.719(13) .
W53 O28 1.821(12) .
W53 O61 1.938(13) .
W53 O56 1.959(13) .
W53 O15 1.973(14) .
W53 O69 2.393(13) .
W53 K3 3.91(2) .
W54 O165 1.697(15) .
W54 O98 1.868(13) .
W54 O134 1.882(13) .
W54 O111 1.932(14) .
W54 O73 1.983(13) .
W54 O45 2.409(13) .
P1 O19 1.504(14) .
P1 O49 1.515(12) .
P1 O51 1.532(13) .
P1 O31 1.568(15) .
P2 O3 1.435(12) .
P2 O20 1.492(12) .
P2 O11 1.550(12) .
P2 O48 1.577(15) .
P3 O78 1.482(13) .
P3 O69 1.497(14) .
P3 O40 1.551(12) .
P3 O17 1.561(16) .
P4 O52 1.476(14) .
P4 O9 1.498(13) .
P4 O33 1.507(12) .
P4 O45 1.560(15) .
P5 O44 1.524(14) .
P5 O60 1.531(13) .
P5 O34 1.609(13) .
P5 O18 1.613(14) .
P6 O130 1.474(15) .
P6 O84 1.540(14) .
P6 O85 1.549(12) .
P6 O154 1.608(17) .
K1 O54 3.03(2) .
K1 O145 3.05(2) .
K1 O113 3.06(2) .
K1 O132 3.09(2) .
K1 O80 3.10(2) .
K1 O38 3.12(2) .
K1 O202 3.16(3) .
K1 O201 3.30(3) .
K2 O200 2.80(3) .
K2 O108 3.05(2) .
K2 O70 3.06(2) .
K2 O36 3.08(2) .
K2 O30 3.09(2) .
K2 O94 3.13(2) .
K2 O35 3.20(2) .
K2 O105 3.22(2) .
K2 O115 3.22(2) .
K3 O156 3.05(2) .
K3 O63 3.09(2) .
K3 O28 3.09(3) .
K3 O74 3.11(2) .
K3 O72 3.13(2) .
K3 O99 3.14(3) .
K3 O27 3.15(2) .
K3 O15 3.19(2) .
K4 O50 3.04(2) .
K4 O6 3.05(2) .
K4 O106 3.07(2) .
K4 O25 3.07(2) .
K4 O23 3.08(2) .
K4 O90 3.11(2) .
K4 O62 3.11(2) .
K4 O4 3.123(19) .
K5 O202 2.80(3) .
K5 O127 2.87(2) .
K5 O179 2.93(2) .
K5 O160 2.99(2) .
K5 O224 3.16(3) .
K5 O242 3.32(3) 1_565
K6 Na1 2.35(2) 1_565
K6 O235 2.85(3) .
K6 O136 2.98(2) .
K6 O204 3.23(3) 2_566
K6 O146 3.25(2) 1_565
K7 O169 2.65(3) .
K7 O247 2.68(4) .
K7 O172 3.01(3) 2_655
K7 Na7 4.63(4) 2_655
Na1 O240 2.32(2) .
Na1 O221 2.34(2) .
Na1 K6 2.35(2) 1_545
Na1 O146 2.372(17) .
Na1 O204 2.462(19) 2_556
Na1 O81 2.484(15) 1_545
Na2 O257 2.32(3) .
Na2 O243 2.41(3) .
Na2 O260 2.42(3) .
Na2 O116 2.461(17) .
Na2 O239 2.52(3) .
Na4 O165 2.27(2) .
Na4 O186 2.31(3) .
Na4 O252 2.33(3) .
Na4 O205 2.39(3) 1_545
Na4 O142 2.543(19) 1_545
Na5 O245 2.23(3) .
Na5 O244 2.31(3) .
Na5 O133 2.35(2) .
Na5 O236 2.41(3) .
Na5 O223 2.54(2) .
Na6 O242 2.33(3) .
Na6 O219 2.37(3) .
Na6 O222 2.43(3) .
Na6 O231 2.45(3) .
Na7 O251 2.12(4) .
Na7 O216 2.29(4) .
Na7 O167 2.90(4) .
Na7 K7 4.63(4) 2_655
O81 Na1 2.484(15) 1_565
O142 Na4 2.543(19) 1_565
O146 K6 3.25(2) 1_545
O172 K7 3.01(3) 2_655
O204 Na1 2.462(19) 2_556
O204 K6 3.23(3) 2_566
O205 Na4 2.39(3) 1_565
O242 K5 3.32(3) 1_545
